data_7009423
loop_
_publ_author_name
'Alcock, Nathaniel W.'
'Barker, Philip R.'
'Haider, Johanna M.'
'Hannon, Michael J.'
'Painting, Claire L.'
'Pikramenou, Zoe'
'Plummer, Edward A.'
'Rissanen, Kari'
'Saarenketo, Pauli'

_publ_section_title
;
 Red and blue luminescent metallo-supramolecular coordination polymers
 assembled through \p--\p interactions&#x200A;&#x2020;
;
_journal_issue 9
_journal_name_full 'Journal of the Chemical Society, Dalton Transactions'
_journal_page_first 1447
_journal_paper_doi 10.1039/b000871k
_journal_year 2000
_chemical_formula_sum 'C115 H85 Cd2 F24 N13 O2 P4'
_chemical_formula_weight 2485.64
_chemical_name_systematic
;
 ?
;
_space_group_IT_number 2
_symmetry_space_group_name_Hall '-P 1'
_symmetry_space_group_name_H-M 'P -1'
_atom_sites_solution_hydrogens geom
_atom_sites_solution_primary direct
_atom_sites_solution_secondary difmap
_audit_creation_method SHELXL-97
_cell_angle_alpha 98.350(10)
_cell_angle_beta 98.920(10)
_cell_angle_gamma 107.120(10)
_cell_formula_units_Z 2
_cell_length_a 13.8640(10)
_cell_length_b 18.7200(10)
_cell_length_c 21.8500(10)
_cell_measurement_temperature 173(2)
_cell_volume 5243.5(7)
_computing_structure_refinement 'SHELXL-97 (Sheldrick, 1997)'
_diffrn_ambient_temperature 173(2)
_diffrn_measured_fraction_theta_full 0.994
_diffrn_measured_fraction_theta_max 0.994
_diffrn_measurement_device_type 'Nonius Kappa CCD'
_diffrn_radiation_monochromator graphite
_diffrn_radiation_source 'fine-focus sealed tube'
_diffrn_radiation_type MoK\a
_diffrn_radiation_wavelength 0.71073
_diffrn_reflns_av_R_equivalents 0.0745
_diffrn_reflns_av_sigmaI/netI 0.1118
_diffrn_reflns_limit_h_max 19
_diffrn_reflns_limit_h_min -19
_diffrn_reflns_limit_k_max 26
_diffrn_reflns_limit_k_min -26
_diffrn_reflns_limit_l_max 31
_diffrn_reflns_limit_l_min -31
_diffrn_reflns_number 61863
_diffrn_reflns_theta_full 30.49
_diffrn_reflns_theta_max 30.49
_diffrn_reflns_theta_min 2.95
_exptl_absorpt_coefficient_mu 0.570
_exptl_absorpt_correction_T_max 0.8477
_exptl_absorpt_correction_T_min 0.7638
_exptl_crystal_density_diffrn 1.574
_exptl_crystal_density_method 'not measured'
_exptl_crystal_F_000 2508
_exptl_crystal_size_max 0.50
_exptl_crystal_size_mid 0.30
_exptl_crystal_size_min 0.30
_refine_diff_density_max 0.814
_refine_diff_density_min -0.850
_refine_diff_density_rms 0.083
_refine_ls_extinction_method none
_refine_ls_goodness_of_fit_ref 1.015
_refine_ls_hydrogen_treatment mixed
_refine_ls_matrix_type fullcycle
_refine_ls_number_parameters 1436
_refine_ls_number_reflns 31793
_refine_ls_number_restraints 6
_refine_ls_restrained_S_all 1.015
_refine_ls_R_factor_all 0.1478
_refine_ls_R_factor_gt 0.0606
_refine_ls_shift/su_max 0.000
_refine_ls_shift/su_mean 0.000
_refine_ls_structure_factor_coef Fsqd
_refine_ls_weighting_details 'calc w=1/[\s^2^(Fo^2^)+(0.0529P)^2^+2.5922P] where P=(Fo^2^+2Fc^2^)/3'
_refine_ls_weighting_scheme calc
_refine_ls_wR_factor_gt 0.1159
_refine_ls_wR_factor_ref 0.1418
_reflns_number_gt 16339
_reflns_number_total 31793
_reflns_threshold_expression >2sigma(I)
_cod_data_source_file b000871k.txt
_cod_data_source_block mh001
_cod_original_cell_volume 5243.5(5)
_cod_database_code 7009423

loop_
_symmetry_equiv_pos_as_xyz
'x, y, z'
'-x, -y, -z'

loop_
_atom_site_label
_atom_site_type_symbol
_atom_site_fract_x
_atom_site_fract_y
_atom_site_fract_z
_atom_site_U_iso_or_equiv
_atom_site_adp_type
_atom_site_occupancy
_atom_site_symmetry_multiplicity
_atom_site_calc_flag
_atom_site_refinement_flags
_atom_site_disorder_assembly
_atom_site_disorder_group
Cd1 Cd 0.235340(18) 0.490279(13) -0.245270(12) 0.03576(7) Uani 1 1 d . . .
Cd2 Cd 0.212087(18) 0.000041(13) -0.258797(12) 0.03604(7) Uani 1 1 d . . .
P1 P -0.19169(7) -0.00609(5) -0.24553(4) 0.0347(2) Uani 1 1 d . . .
P2 P -0.16536(8) 0.51013(6) -0.23619(5) 0.0480(2) Uani 1 1 d . . .
P3 P 0.48381(8) 0.30129(5) -0.13121(4) 0.0415(2) Uani 1 1 d . . .
P4 P 0.02842(16) -0.23816(11) -0.48982(6) 0.1244(8) Uani 1 1 d . . .
F1 F -0.25421(16) -0.03493(11) -0.31693(9) 0.0501(5) Uani 1 1 d . . .
F2 F -0.29287(15) -0.04718(12) -0.22144(10) 0.0531(5) Uani 1 1 d . . .
F3 F -0.22380(17) 0.06919(11) -0.24185(11) 0.0575(6) Uani 1 1 d . . .
F4 F -0.08968(16) 0.03438(11) -0.26867(11) 0.0581(6) Uani 1 1 d . . .
F5 F -0.12956(15) 0.02308(12) -0.17388(10) 0.0537(5) Uani 1 1 d . . .
F6 F -0.16108(16) -0.08186(11) -0.24906(10) 0.0499(5) Uani 1 1 d . . .
F7 F -0.23236(18) 0.46504(13) -0.30390(10) 0.0611(6) Uani 1 1 d . . .
F8 F -0.24904(17) 0.45914(13) -0.20430(11) 0.0616(6) Uani 1 1 d . . .
F9 F -0.22815(17) 0.56980(12) -0.23764(11) 0.0613(6) Uani 1 1 d . . .
F10 F -0.0830(2) 0.56106(14) -0.26834(14) 0.0850(8) Uani 1 1 d . . .
F11 F -0.10227(18) 0.45206(14) -0.23485(11) 0.0695(7) Uani 1 1 d . . .
F12 F -0.09976(19) 0.55608(18) -0.16831(13) 0.0987(11) Uani 1 1 d . . .
F13 F 0.36323(18) 0.25682(14) -0.13923(12) 0.0737(7) Uani 1 1 d . . .
F14 F 0.5037(2) 0.27323(13) -0.06600(11) 0.0758(8) Uani 1 1 d . . .
F15 F 0.4603(2) 0.32891(12) -0.19536(10) 0.0667(7) Uani 1 1 d . . .
F16 F 0.4714(2) 0.37569(12) -0.09223(11) 0.0727(7) Uani 1 1 d . . .
F17 F 0.49619(19) 0.22702(12) -0.16888(11) 0.0661(7) Uani 1 1 d . . .
F18 F 0.60238(18) 0.34565(15) -0.12235(13) 0.0818(8) Uani 1 1 d . . .
F19 F -0.0830(3) -0.2383(2) -0.49322(14) 0.1250(14) Uani 1 1 d . . .
F20 F 0.0534(3) -0.2217(2) -0.41592(12) 0.1281(15) Uani 1 1 d . . .
F21 F 0.0131(3) -0.2469(2) -0.56327(13) 0.1554(19) Uani 1 1 d . . .
F22 F 0.0617(3) -0.1434(2) -0.48448(15) 0.1340(14) Uani 1 1 d . . .
F23 F 0.0024(4) -0.3270(2) -0.49485(17) 0.1524(17) Uani 1 1 d . . .
F24 F 0.1455(4) -0.2319(3) -0.48714(17) 0.180(2) Uani 1 1 d . . .
N1A N 0.3560(2) 0.45597(14) -0.29789(12) 0.0351(6) Uani 1 1 d . . .
N1B N 0.1390(2) 0.36429(15) -0.24983(13) 0.0365(6) Uani 1 1 d . . .
N1C N 0.3290(2) -0.03940(15) -0.31211(13) 0.0386(7) Uani 1 1 d . . .
N1D N 0.1069(2) -0.12061(15) -0.25257(13) 0.0398(7) Uani 1 1 d . . .
N8A N 0.38659(19) 0.51506(13) -0.17451(12) 0.0294(6) Uani 1 1 d . . .
N8B N 0.08319(19) 0.46094(14) -0.31500(12) 0.0309(6) Uani 1 1 d . . .
N8C N 0.3717(2) 0.03968(14) -0.19318(13) 0.0336(6) Uani 1 1 d . . .
N8D N 0.06265(19) -0.03338(14) -0.33211(12) 0.0299(6) Uani 1 1 d . . .
N14A N 0.2202(2) 0.54419(15) -0.14569(13) 0.0368(6) Uani 1 1 d . . .
N14B N 0.2314(2) 0.59690(15) -0.28899(13) 0.0382(7) Uani 1 1 d . . .
N14C N 0.2028(2) 0.05598(15) -0.15729(13) 0.0358(6) Uani 1 1 d . . .
N14D N 0.2107(2) 0.10172(14) -0.30872(12) 0.0343(6) Uani 1 1 d . . .
C2A C 0.3355(3) 0.42370(18) -0.35954(16) 0.0417(8) Uani 1 1 d . . .
H2A H 0.2693 0.4161 -0.3843 0.050 Uiso 1 1 calc R . .
C2B C 0.1714(3) 0.3186(2) -0.21568(17) 0.0447(9) Uani 1 1 d . . .
H2B H 0.2376 0.3383 -0.1883 0.054 Uiso 1 1 calc R . .
C2C C 0.3029(3) -0.0814(2) -0.37111(17) 0.0486(9) Uani 1 1 d . . .
H2C H 0.2323 -0.0999 -0.3919 0.058 Uiso 1 1 calc R . .
C2D C 0.1320(3) -0.1624(2) -0.21164(18) 0.0506(10) Uani 1 1 d . . .
H2D H 0.1975 -0.1424 -0.1835 0.061 Uiso 1 1 calc R . .
C3A C 0.4056(3) 0.4012(2) -0.38835(17) 0.0494(10) Uani 1 1 d . . .
H3A H 0.3886 0.3790 -0.4322 0.059 Uiso 1 1 calc R . .
C3B C 0.1128(3) 0.2447(2) -0.21869(17) 0.0478(9) Uani 1 1 d . . .
H3B H 0.1380 0.2136 -0.1941 0.057 Uiso 1 1 calc R . .
C3C C 0.3739(3) -0.0987(2) -0.40266(18) 0.0546(10) Uani 1 1 d . . .
H3C H 0.3526 -0.1304 -0.4437 0.066 Uiso 1 1 calc R . .
C3D C 0.0682(3) -0.2323(2) -0.20838(18) 0.0523(10) Uani 1 1 d . . .
H3D H 0.0889 -0.2603 -0.1789 0.063 Uiso 1 1 calc R . .
C4A C 0.5008(3) 0.41146(19) -0.35272(17) 0.0481(9) Uani 1 1 d . . .
H4A H 0.5513 0.3970 -0.3716 0.058 Uiso 1 1 calc R . .
C4B C 0.0174(3) 0.2165(2) -0.25776(19) 0.0543(10) Uani 1 1 d . . .
H4B H -0.0252 0.1656 -0.2602 0.065 Uiso 1 1 calc R . .
C4C C 0.4759(3) -0.0693(2) -0.37363(19) 0.0578(11) Uani 1 1 d . . .
H4C H 0.5270 -0.0789 -0.3948 0.069 Uiso 1 1 calc R . .
C4D C -0.0262(3) -0.2608(2) -0.2486(2) 0.0631(12) Uani 1 1 d . . .
H4D H -0.0729 -0.3090 -0.2474 0.076 Uiso 1 1 calc R . .
C5A C 0.5225(3) 0.44297(18) -0.28914(17) 0.0408(8) Uani 1 1 d . . .
H5A H 0.5875 0.4490 -0.2635 0.049 Uiso 1 1 calc R . .
C5B C -0.0168(3) 0.2628(2) -0.29380(18) 0.0488(9) Uani 1 1 d . . .
H5B H -0.0826 0.2437 -0.3216 0.059 Uiso 1 1 calc R . .
C5C C 0.5040(3) -0.0255(2) -0.31337(18) 0.0527(10) Uani 1 1 d . . .
H5C H 0.5747 -0.0044 -0.2930 0.063 Uiso 1 1 calc R . .
C5D C -0.0525(3) -0.2187(2) -0.29100(19) 0.0547(10) Uani 1 1 d . . .
H5D H -0.1178 -0.2379 -0.3194 0.066 Uiso 1 1 calc R . .
C6A C 0.4488(2) 0.46582(16) -0.26281(15) 0.0320(7) Uani 1 1 d . . .
C6B C 0.0455(2) 0.33684(18) -0.28890(15) 0.0342(7) Uani 1 1 d . . .
C6C C 0.4291(3) -0.01248(19) -0.28274(16) 0.0379(8) Uani 1 1 d . . .
C6D C 0.0153(3) -0.14914(17) -0.29236(15) 0.0333(7) Uani 1 1 d . . .
C7A C 0.4677(2) 0.50179(16) -0.19444(15) 0.0304(7) Uani 1 1 d . . .
C7B C 0.0146(2) 0.39002(17) -0.32627(15) 0.0319(7) Uani 1 1 d . . .
C7C C 0.4520(2) 0.02835(18) -0.21570(16) 0.0357(8) Uani 1 1 d . . .
C7D C -0.0095(2) -0.10056(17) -0.33736(15) 0.0312(7) Uani 1 1 d . . .
C9A C 0.3956(2) 0.54604(16) -0.11385(15) 0.0294(7) Uani 1 1 d . . .
C9B C 0.0632(2) 0.51300(17) -0.34682(15) 0.0320(7) Uani 1 1 d . . .
C9C C 0.3848(2) 0.07283(17) -0.13293(16) 0.0335(7) Uani 1 1 d . . .
C9D C 0.0462(2) 0.01546(16) -0.36839(14) 0.0296(7) Uani 1 1 d . . .
C10A C 0.4874(2) 0.56488(17) -0.07026(15) 0.0316(7) Uani 1 1 d . . .
H10A H 0.4913 0.5844 -0.0270 0.038 Uiso 1 1 calc R . .
C10B C -0.0258(2) 0.49514(18) -0.39221(15) 0.0351(7) Uani 1 1 d . . .
H10B H -0.0379 0.5324 -0.4149 0.042 Uiso 1 1 calc R . .
C10C C 0.4795(2) 0.09469(18) -0.09146(16) 0.0377(8) Uani 1 1 d . . .
H10C H 0.4869 0.1175 -0.0485 0.045 Uiso 1 1 calc R . .
C10D C -0.0450(2) -0.00342(17) -0.41288(15) 0.0332(7) Uani 1 1 d . . .
H10D H -0.0548 0.0311 -0.4392 0.040 Uiso 1 1 calc R . .
C11A C 0.5745(2) 0.55494(16) -0.09033(15) 0.0306(7) Uani 1 1 d . . .
C11B C -0.0980(2) 0.42231(18) -0.40473(15) 0.0357(8) Uani 1 1 d . . .
C11C C 0.5637(3) 0.08292(19) -0.11340(17) 0.0413(8) Uani 1 1 d . . .
C11D C -0.1220(2) -0.07283(17) -0.41905(15) 0.0330(7) Uani 1 1 d . . .
C12A C 0.5631(2) 0.52237(16) -0.15398(15) 0.0313(7) Uani 1 1 d . . .
H12A H 0.6204 0.5144 -0.1693 0.038 Uiso 1 1 calc R . .
C12B C -0.0765(2) 0.36968(18) -0.37034(15) 0.0345(7) Uani 1 1 d . . .
H12B H -0.1247 0.3198 -0.3773 0.041 Uiso 1 1 calc R . .
C12C C 0.5494(3) 0.05011(19) -0.17662(17) 0.0411(8) Uani 1 1 d . . .
H12C H 0.6059 0.0425 -0.1932 0.049 Uiso 1 1 calc R . .
C12D C -0.1026(2) -0.12183(17) -0.38010(15) 0.0340(7) Uani 1 1 d . . .
H12D H -0.1532 -0.1698 -0.3829 0.041 Uiso 1 1 calc R . .
C13A C 0.3015(2) 0.56140(17) -0.09765(15) 0.0306(7) Uani 1 1 d . . .
C13B C 0.1442(2) 0.59018(18) -0.32939(15) 0.0349(7) Uani 1 1 d . . .
C13C C 0.2902(2) 0.08367(17) -0.11305(16) 0.0332(7) Uani 1 1 d . . .
C13D C 0.1293(2) 0.09078(17) -0.35583(15) 0.0316(7) Uani 1 1 d . . .
C15A C 0.1354(3) 0.55965(19) -0.13439(18) 0.0438(9) Uani 1 1 d . . .
H15A H 0.0776 0.5467 -0.1684 0.053 Uiso 1 1 calc R . .
C15B C 0.3075(3) 0.66408(19) -0.27411(18) 0.0496(10) Uani 1 1 d . . .
H15B H 0.3687 0.6689 -0.2451 0.060 Uiso 1 1 calc R . .
C15C C 0.1155(3) 0.06354(19) -0.14232(18) 0.0439(9) Uani 1 1 d . . .
H15C H 0.0538 0.0441 -0.1739 0.053 Uiso 1 1 calc R . .
C15D C 0.2847(3) 0.16978(19) -0.29263(16) 0.0406(8) Uani 1 1 d . . .
H15D H 0.3420 0.1771 -0.2595 0.049 Uiso 1 1 calc R . .
C16A C 0.1283(3) 0.59333(19) -0.07585(18) 0.0440(9) Uani 1 1 d . . .
H16A H 0.0673 0.6040 -0.0695 0.053 Uiso 1 1 calc R . .
C16B C 0.3013(3) 0.7265(2) -0.29890(19) 0.0554(11) Uani 1 1 d . . .
H16B H 0.3575 0.7729 -0.2883 0.067 Uiso 1 1 calc R . .
C16C C 0.1116(3) 0.09799(19) -0.08358(18) 0.0466(9) Uani 1 1 d . . .
H16C H 0.0482 0.1016 -0.0744 0.056 Uiso 1 1 calc R . .
C16D C 0.2817(3) 0.22945(19) -0.32181(17) 0.0431(8) Uani 1 1 d . . .
H16D H 0.3350 0.2774 -0.3087 0.052 Uiso 1 1 calc R . .
C17A C 0.2120(3) 0.61118(19) -0.02653(18) 0.0430(9) Uani 1 1 d . . .
H17A H 0.2095 0.6347 0.0145 0.052 Uiso 1 1 calc R . .
C17B C 0.2112(3) 0.7198(2) -0.3393(2) 0.0595(11) Uani 1 1 d . . .
H17B H 0.2040 0.7620 -0.3569 0.071 Uiso 1 1 calc R . .
C17C C 0.2007(3) 0.1272(2) -0.03839(19) 0.0500(10) Uani 1 1 d . . .
H17C H 0.2004 0.1523 0.0026 0.060 Uiso 1 1 calc R . .
C17D C 0.1998(3) 0.21800(19) -0.37047(17) 0.0454(9) Uani 1 1 d . . .
H17D H 0.1960 0.2580 -0.3920 0.055 Uiso 1 1 calc R . .
C18A C 0.2995(3) 0.59467(18) -0.03717(16) 0.0377(8) Uani 1 1 d . . .
H18A H 0.3575 0.6060 -0.0035 0.045 Uiso 1 1 calc R . .
C18B C 0.1316(3) 0.65154(19) -0.35420(18) 0.0478(9) Uani 1 1 d . . .
H18B H 0.0684 0.6466 -0.3813 0.057 Uiso 1 1 calc R . .
C18C C 0.2910(3) 0.1199(2) -0.05291(18) 0.0478(9) Uani 1 1 d . . .
H18C H 0.3534 0.1395 -0.0219 0.057 Uiso 1 1 calc R . .
C18D C 0.1230(3) 0.14810(19) -0.38782(16) 0.0425(8) Uani 1 1 d . . .
H18D H 0.0661 0.1395 -0.4216 0.051 Uiso 1 1 calc R . .
C19A C 0.6752(2) 0.57902(17) -0.04612(15) 0.0314(7) Uani 1 1 d . . .
C19B C -0.1949(2) 0.39988(18) -0.45347(15) 0.0344(7) Uani 1 1 d . . .
C19C C 0.6656(3) 0.10385(19) -0.07045(17) 0.0399(8) Uani 1 1 d . . .
C19D C -0.2225(2) -0.09442(17) -0.46380(15) 0.0336(7) Uani 1 1 d . . .
C20A C 0.7026(2) 0.64131(18) 0.00430(15) 0.0359(8) Uani 1 1 d . . .
H20A H 0.6540 0.6664 0.0119 0.043 Uiso 1 1 calc R . .
C20B C -0.1993(3) 0.4332(2) -0.50651(17) 0.0439(9) Uani 1 1 d . . .
H20B H -0.1399 0.4716 -0.5110 0.053 Uiso 1 1 calc R . .
C20C C 0.7058(3) 0.17345(19) -0.02808(17) 0.0422(8) Uani 1 1 d . . .
H20C H 0.6672 0.2078 -0.0262 0.051 Uiso 1 1 calc R . .
C20D C -0.2660(3) -0.03984(19) -0.47994(18) 0.0482(9) Uani 1 1 d . . .
H20D H -0.2306 0.0125 -0.4619 0.058 Uiso 1 1 calc R . .
C21A C 0.7990(2) 0.66669(18) 0.04308(15) 0.0366(8) Uani 1 1 d . . .
H21A H 0.8158 0.7094 0.0768 0.044 Uiso 1 1 calc R . .
C21B C -0.2883(3) 0.41145(19) -0.55252(17) 0.0428(8) Uani 1 1 d . . .
H21B H -0.2894 0.4356 -0.5878 0.051 Uiso 1 1 calc R . .
C21C C 0.8020(3) 0.19304(19) 0.01153(17) 0.0421(8) Uani 1 1 d . . .
H21C H 0.8282 0.2408 0.0403 0.050 Uiso 1 1 calc R . .
C21D C -0.3594(3) -0.06029(19) -0.52158(18) 0.0469(9) Uani 1 1 d . . .
H21D H -0.3869 -0.0216 -0.5317 0.056 Uiso 1 1 calc R . .
C22A C 0.8730(2) 0.63146(17) 0.03420(15) 0.0318(7) Uani 1 1 d . . .
C22B C -0.3768(2) 0.35465(17) -0.54820(16) 0.0356(8) Uani 1 1 d . . .
C22C C 0.8610(2) 0.14435(19) 0.01015(16) 0.0374(8) Uani 1 1 d . . .
C22D C -0.4149(2) -0.13635(18) -0.54937(15) 0.0361(8) Uani 1 1 d . . .
C23A C 0.8451(2) 0.56848(17) -0.01527(15) 0.0328(7) Uani 1 1 d . . .
H23A H 0.8934 0.5427 -0.0220 0.039 Uiso 1 1 calc R . .
C23B C -0.3727(3) 0.32263(19) -0.49481(17) 0.0436(9) Uani 1 1 d . . .
H23B H -0.4323 0.2845 -0.4901 0.052 Uiso 1 1 calc R . .
C23C C 0.8194(3) 0.07446(19) -0.03271(17) 0.0447(9) Uani 1 1 d . . .
H23C H 0.8577 0.0400 -0.0346 0.054 Uiso 1 1 calc R . .
C23D C -0.3708(3) -0.19050(18) -0.53297(16) 0.0407(8) Uani 1 1 d . . .
H23D H -0.4062 -0.2429 -0.5510 0.049 Uiso 1 1 calc R . .
C24A C 0.7482(2) 0.54269(17) -0.05481(16) 0.0354(8) Uani 1 1 d . . .
H24A H 0.7312 0.4997 -0.0883 0.043 Uiso 1 1 calc R . .
C24B C -0.2837(3) 0.3450(2) -0.44821(17) 0.0440(9) Uani 1 1 d . . .
H24B H -0.2835 0.3224 -0.4120 0.053 Uiso 1 1 calc R . .
C24C C 0.7236(3) 0.0545(2) -0.07243(18) 0.0444(9) Uani 1 1 d . . .
H24C H 0.6972 0.0067 -0.1013 0.053 Uiso 1 1 calc R . .
C24D C -0.2770(3) -0.17017(18) -0.49119(17) 0.0412(8) Uani 1 1 d . . .
H24D H -0.2493 -0.2088 -0.4811 0.049 Uiso 1 1 calc R . .
C25A C 0.9795(2) 0.66220(18) 0.07413(15) 0.0329(7) Uani 1 1 d . . .
C25B C -0.4708(3) 0.32814(18) -0.59958(16) 0.0396(8) Uani 1 1 d . . .
C25C C 0.9651(3) 0.16767(19) 0.05121(16) 0.0376(8) Uani 1 1 d . . .
C25D C -0.5131(3) -0.15785(19) -0.59604(16) 0.0383(8) Uani 1 1 d . . .
C26A C 1.0262(3) 0.74035(19) 0.09588(16) 0.0406(8) Uani 1 1 d . . .
H26A H 0.9885 0.7739 0.0870 0.049 Uiso 1 1 calc R . .
C26B C -0.4969(3) 0.3755(2) -0.63780(18) 0.0505(10) Uani 1 1 d . . .
H26B H -0.4539 0.4272 -0.6307 0.061 Uiso 1 1 calc R . .
C26C C 1.0286(3) 0.2429(2) 0.06532(16) 0.0414(8) Uani 1 1 d . . .
H26C H 1.0053 0.2798 0.0476 0.050 Uiso 1 1 calc R . .
C26D C -0.5842(3) -0.1195(2) -0.59014(18) 0.0501(9) Uani 1 1 d . . .
H26D H -0.5708 -0.0798 -0.5544 0.060 Uiso 1 1 calc R . .
C27A C 1.1265(3) 0.7699(2) 0.13012(17) 0.0471(9) Uani 1 1 d . . .
H27A H 1.1573 0.8234 0.1445 0.056 Uiso 1 1 calc R . .
C27B C -0.5840(3) 0.3493(2) -0.68590(19) 0.0590(11) Uani 1 1 d . . .
H27B H -0.6000 0.3828 -0.7116 0.071 Uiso 1 1 calc R . .
C27C C 1.1250(3) 0.2657(2) 0.10443(17) 0.0516(10) Uani 1 1 d . . .
H27C H 1.1667 0.3179 0.1140 0.062 Uiso 1 1 calc R . .
C27D C -0.6739(3) -0.1378(3) -0.6351(2) 0.0637(12) Uani 1 1 d . . .
H27D H -0.7209 -0.1104 -0.6304 0.076 Uiso 1 1 calc R . .
C28A C 1.1821(3) 0.7218(2) 0.14352(16) 0.0491(10) Uani 1 1 d . . .
H28A H 1.2514 0.7422 0.1667 0.059 Uiso 1 1 calc R . .
C28B C -0.6471(3) 0.2755(2) -0.69646(19) 0.0610(11) Uani 1 1 d . . .
H28B H -0.7077 0.2577 -0.7290 0.073 Uiso 1 1 calc R . .
C28C C 1.1603(3) 0.2132(3) 0.12942(19) 0.0626(12) Uani 1 1 d . . .
H28C H 1.2264 0.2289 0.1567 0.075 Uiso 1 1 calc R . .
C28D C -0.6953(3) -0.1957(2) -0.68682(19) 0.0584(11) Uani 1 1 d . . .
H28D H -0.7566 -0.2079 -0.7181 0.070 Uiso 1 1 calc R . .
C29A C 1.1364(3) 0.6442(2) 0.12311(18) 0.0503(10) Uani 1 1 d . . .
H29A H 1.1740 0.6109 0.1328 0.060 Uiso 1 1 calc R . .
C29B C -0.6225(3) 0.2273(2) -0.6599(2) 0.0656(12) Uani 1 1 d . . .
H29B H -0.6657 0.1756 -0.6674 0.079 Uiso 1 1 calc R . .
C29C C 1.1005(3) 0.1379(3) 0.11522(19) 0.0619(12) Uani 1 1 d . . .
H29C H 1.1260 0.1012 0.1319 0.074 Uiso 1 1 calc R . .
C29D C -0.6275(3) -0.2359(2) -0.69297(19) 0.0622(11) Uani 1 1 d . . .
H29D H -0.6427 -0.2768 -0.7280 0.075 Uiso 1 1 calc R . .
C30A C 1.0365(3) 0.6146(2) 0.08871(16) 0.0416(8) Uani 1 1 d . . .
H30A H 1.0059 0.5609 0.0747 0.050 Uiso 1 1 calc R . .
C30B C -0.5354(3) 0.2533(2) -0.61233(19) 0.0522(10) Uani 1 1 d . . .
H30B H -0.5191 0.2190 -0.5876 0.063 Uiso 1 1 calc R . .
C30C C 1.0025(3) 0.1148(2) 0.07642(18) 0.0502(10) Uani 1 1 d . . .
H30C H 0.9611 0.0626 0.0672 0.060 Uiso 1 1 calc R . .
C30D C -0.5375(3) -0.2167(2) -0.64819(18) 0.0527(10) Uani 1 1 d . . .
H30D H -0.4910 -0.2445 -0.6532 0.063 Uiso 1 1 calc R . .
C100 C 0.5155(3) 0.8535(2) -0.1734(2) 0.0590(11) Uani 1 1 d . . .
H100 H 0.5321 0.8845 -0.2035 0.071 Uiso 1 1 calc R . .
C101 C 0.4384(4) 0.8549(3) -0.1462(3) 0.0878(16) Uani 1 1 d . . .
H101 H 0.4004 0.8880 -0.1559 0.105 Uiso 1 1 calc R . .
C102 C 0.5713(4) 0.8085(3) -0.1590(2) 0.0822(15) Uani 1 1 d . . .
H102 H 0.6279 0.8085 -0.1785 0.099 Uiso 1 1 calc R . .
C103 C 0.4674(5) 0.7628(3) -0.0884(2) 0.0947(19) Uani 1 1 d . . .
H103 H 0.4503 0.7313 -0.0587 0.114 Uiso 1 1 calc R . .
C104 C 0.5480(5) 0.7628(3) -0.1168(3) 0.0935(18) Uani 1 1 d . . .
H104 H 0.5879 0.7309 -0.1072 0.112 Uiso 1 1 calc R . .
C105 C 0.4116(5) 0.8094(4) -0.1040(3) 0.115(2) Uani 1 1 d . . .
H105 H 0.3543 0.8101 -0.0853 0.138 Uiso 1 1 calc R . .
O1 O 0.3033(4) 0.3458(3) -0.5466(2) 0.128(4) Uiso 0.519(6) 1 d PD A 1
N200 N 0.3287(6) 0.4100(3) -0.5575(4) 0.088(3) Uiso 0.519(6) 1 d PD A 1
C201 C 0.2618(8) 0.4224(7) -0.6035(5) 0.100(4) Uiso 0.519(6) 1 d PD A 1
H20E H 0.2853 0.4763 -0.6065 0.150 Uiso 0.519(6) 1 calc PR A 1
H20F H 0.1931 0.4094 -0.5933 0.150 Uiso 0.519(6) 1 calc PR A 1
H20G H 0.2585 0.3905 -0.6440 0.150 Uiso 0.519(6) 1 calc PR A 1
O3 O 0.4059(5) 0.4621(4) -0.5290(4) 0.106(3) Uiso 0.519(6) 1 d PD A 1
O2 O 0.3033(4) 0.3458(3) -0.5466(2) 0.128(3) Uiso 0.481(6) 1 d PD A 2
N202 N 0.2610(7) 0.3905(5) -0.5635(5) 0.103(3) Uiso 0.481(6) 1 d PD A 2
C203 C 0.3229(12) 0.4584(7) -0.5702(9) 0.164(7) Uiso 0.481(6) 1 d PD A 2
H20H H 0.3278 0.4560 -0.6147 0.245 Uiso 0.481(6) 1 calc PR A 2
H20I H 0.3919 0.4698 -0.5441 0.245 Uiso 0.481(6) 1 calc PR A 2
H20J H 0.2940 0.4985 -0.5568 0.245 Uiso 0.481(6) 1 calc PR A 2
O4 O 0.1807(7) 0.3824(6) -0.5999(4) 0.138(4) Uiso 0.481(6) 1 d PD A 2

loop_
_atom_site_aniso_label
_atom_site_aniso_U_11
_atom_site_aniso_U_22
_atom_site_aniso_U_33
_atom_site_aniso_U_23
_atom_site_aniso_U_13
_atom_site_aniso_U_12
Cd1 0.02784(14) 0.03622(13) 0.03654(15) 0.00460(10) -0.00616(11) 0.00833(10)
Cd2 0.02654(13) 0.04051(14) 0.03881(15) 0.00969(11) -0.00081(11) 0.01063(11)
P1 0.0267(5) 0.0333(4) 0.0436(5) 0.0054(4) 0.0094(4) 0.0092(4)
P2 0.0372(6) 0.0653(6) 0.0452(6) 0.0036(5) 0.0115(5) 0.0245(5)
P3 0.0431(6) 0.0362(5) 0.0377(5) 0.0063(4) 0.0007(4) 0.0060(4)
P4 0.1938(19) 0.1893(19) 0.0405(7) -0.0102(9) -0.0106(9) 0.1706(17)
F1 0.0505(13) 0.0546(12) 0.0432(12) 0.0059(10) 0.0034(10) 0.0193(10)
F2 0.0331(12) 0.0606(13) 0.0597(14) 0.0085(11) 0.0183(11) 0.0039(10)
F3 0.0606(15) 0.0426(12) 0.0724(16) 0.0045(11) 0.0090(12) 0.0272(11)
F4 0.0435(13) 0.0519(13) 0.0736(16) 0.0088(11) 0.0274(12) 0.0016(10)
F5 0.0370(12) 0.0685(14) 0.0479(13) -0.0068(11) 0.0013(10) 0.0188(11)
F6 0.0576(14) 0.0460(12) 0.0546(13) 0.0108(10) 0.0141(11) 0.0281(10)
F7 0.0622(16) 0.0753(15) 0.0435(13) 0.0053(11) 0.0029(11) 0.0262(12)
F8 0.0571(15) 0.0894(17) 0.0634(15) 0.0349(13) 0.0275(12) 0.0441(13)
F9 0.0543(14) 0.0641(14) 0.0747(17) 0.0117(12) 0.0187(13) 0.0313(12)
F10 0.0678(18) 0.0752(17) 0.118(2) 0.0113(16) 0.0532(17) 0.0186(14)
F11 0.0649(16) 0.1019(19) 0.0658(16) 0.0162(14) 0.0224(13) 0.0585(15)
F12 0.0469(16) 0.162(3) 0.0687(18) -0.0422(18) -0.0115(13) 0.0498(17)
F13 0.0476(15) 0.0768(16) 0.0804(18) 0.0167(14) 0.0075(13) -0.0016(12)
F14 0.105(2) 0.0593(14) 0.0448(14) 0.0177(11) -0.0131(14) 0.0100(14)
F15 0.0938(19) 0.0551(14) 0.0449(13) 0.0187(11) 0.0006(13) 0.0180(13)
F16 0.108(2) 0.0460(13) 0.0680(17) 0.0074(11) 0.0360(16) 0.0237(13)
F17 0.0828(18) 0.0510(13) 0.0640(16) 0.0040(11) 0.0073(13) 0.0288(13)
F18 0.0443(15) 0.0909(19) 0.0836(19) 0.0029(15) 0.0081(14) -0.0078(13)
F19 0.150(3) 0.165(3) 0.080(2) -0.010(2) -0.017(2) 0.119(3)
F20 0.194(4) 0.188(3) 0.0495(17) -0.0021(19) -0.004(2) 0.160(3)
F21 0.253(5) 0.222(4) 0.0489(18) -0.007(2) -0.008(2) 0.200(4)
F22 0.162(4) 0.172(3) 0.086(2) -0.010(2) -0.009(2) 0.114(3)
F23 0.244(5) 0.153(3) 0.093(3) 0.000(2) 0.008(3) 0.137(4)
F24 0.218(5) 0.310(6) 0.090(3) 0.013(3) 0.017(3) 0.223(5)
N1A 0.0385(17) 0.0276(13) 0.0345(16) 0.0058(11) 0.0016(13) 0.0071(12)
N1B 0.0342(16) 0.0365(15) 0.0387(16) 0.0127(12) 0.0039(13) 0.0109(12)
N1C 0.0343(17) 0.0436(16) 0.0397(17) 0.0115(13) 0.0048(14) 0.0154(13)
N1D 0.0380(17) 0.0416(16) 0.0405(17) 0.0142(13) 0.0029(14) 0.0136(13)
N8A 0.0235(14) 0.0308(13) 0.0330(15) 0.0057(11) 0.0057(12) 0.0080(11)
N8B 0.0235(14) 0.0341(14) 0.0317(15) 0.0033(11) 0.0010(12) 0.0084(11)
N8C 0.0270(15) 0.0359(15) 0.0399(17) 0.0085(12) 0.0060(13) 0.0131(12)
N8D 0.0281(14) 0.0305(14) 0.0287(14) 0.0045(11) 0.0026(12) 0.0083(11)
N14A 0.0256(15) 0.0393(15) 0.0410(17) 0.0025(13) 0.0011(13) 0.0097(12)
N14B 0.0320(16) 0.0344(15) 0.0394(17) 0.0042(12) -0.0066(13) 0.0064(12)
N14C 0.0238(14) 0.0398(15) 0.0450(17) 0.0114(13) 0.0061(13) 0.0112(12)
N14D 0.0274(15) 0.0332(14) 0.0366(16) 0.0069(12) 0.0003(13) 0.0046(12)
C2A 0.050(2) 0.0358(18) 0.0330(19) 0.0041(15) -0.0035(17) 0.0118(16)
C2B 0.042(2) 0.048(2) 0.042(2) 0.0149(17) 0.0028(18) 0.0134(17)
C2C 0.052(2) 0.054(2) 0.041(2) 0.0099(18) 0.0066(19) 0.0203(19)
C2D 0.045(2) 0.057(2) 0.053(2) 0.0215(19) 0.0042(19) 0.0198(19)
C3A 0.074(3) 0.041(2) 0.032(2) 0.0057(16) 0.009(2) 0.019(2)
C3B 0.059(3) 0.046(2) 0.045(2) 0.0219(18) 0.013(2) 0.0193(19)
C3C 0.072(3) 0.060(2) 0.039(2) 0.0113(19) 0.013(2) 0.030(2)
C3D 0.064(3) 0.052(2) 0.051(2) 0.0270(19) 0.015(2) 0.025(2)
C4A 0.055(3) 0.044(2) 0.046(2) 0.0028(17) 0.018(2) 0.0168(18)
C4B 0.056(3) 0.041(2) 0.061(3) 0.0185(19) 0.012(2) 0.0040(19)
C4C 0.063(3) 0.075(3) 0.050(3) 0.018(2) 0.023(2) 0.036(2)
C4D 0.069(3) 0.049(2) 0.067(3) 0.030(2) 0.010(2) 0.006(2)
C5A 0.039(2) 0.0386(19) 0.044(2) 0.0054(16) 0.0095(17) 0.0125(16)
C5B 0.038(2) 0.046(2) 0.056(3) 0.0142(18) 0.0073(19) 0.0038(17)
C5C 0.050(2) 0.070(3) 0.050(2) 0.015(2) 0.017(2) 0.031(2)
C5D 0.050(2) 0.047(2) 0.057(3) 0.0209(19) -0.001(2) 0.0012(18)
C6A 0.0311(18) 0.0264(16) 0.0343(18) 0.0051(13) 0.0052(15) 0.0043(13)
C6B 0.0278(18) 0.0371(18) 0.0360(19) 0.0057(14) 0.0081(15) 0.0080(14)
C6C 0.035(2) 0.0440(19) 0.041(2) 0.0144(16) 0.0089(16) 0.0195(16)
C6D 0.0352(19) 0.0330(17) 0.0324(18) 0.0066(14) 0.0073(15) 0.0121(14)
C7A 0.0282(17) 0.0278(16) 0.0325(18) 0.0053(13) 0.0063(14) 0.0058(13)
C7B 0.0244(17) 0.0358(17) 0.0344(18) 0.0026(14) 0.0057(14) 0.0105(14)
C7C 0.0295(18) 0.0380(18) 0.043(2) 0.0110(15) 0.0070(16) 0.0150(15)
C7D 0.0266(17) 0.0320(17) 0.0319(18) 0.0016(13) 0.0053(14) 0.0076(14)
C9A 0.0239(16) 0.0281(16) 0.0339(18) 0.0061(13) 0.0034(14) 0.0063(13)
C9B 0.0280(17) 0.0375(18) 0.0305(18) 0.0046(14) 0.0042(14) 0.0130(14)
C9C 0.0266(17) 0.0333(17) 0.042(2) 0.0091(14) 0.0068(15) 0.0109(14)
C9D 0.0243(16) 0.0303(16) 0.0309(17) 0.0023(13) 0.0010(14) 0.0082(13)
C10A 0.0245(17) 0.0345(17) 0.0321(18) 0.0037(13) 0.0006(14) 0.0083(13)
C10B 0.0276(18) 0.0420(19) 0.0355(19) 0.0053(15) 0.0015(15) 0.0150(15)
C10C 0.0296(18) 0.0401(19) 0.041(2) 0.0024(15) 0.0016(16) 0.0129(15)
C10D 0.0344(19) 0.0295(16) 0.0320(18) 0.0047(13) 0.0014(15) 0.0087(14)
C11A 0.0229(16) 0.0304(16) 0.0362(18) 0.0054(14) 0.0026(14) 0.0077(13)
C11B 0.0263(18) 0.0413(19) 0.0373(19) 0.0021(15) 0.0025(15) 0.0127(15)
C11C 0.0287(19) 0.0421(19) 0.051(2) 0.0053(17) 0.0009(17) 0.0137(15)
C11D 0.0292(18) 0.0345(17) 0.0298(18) -0.0002(14) 0.0009(15) 0.0082(14)
C12A 0.0255(17) 0.0322(16) 0.0341(18) 0.0025(13) 0.0027(14) 0.0101(13)
C12B 0.0256(17) 0.0347(17) 0.0379(19) 0.0006(14) 0.0049(15) 0.0059(14)
C12C 0.0259(18) 0.047(2) 0.052(2) 0.0082(17) 0.0088(17) 0.0140(15)
C12D 0.0285(18) 0.0314(17) 0.0335(18) 0.0007(14) 0.0019(15) 0.0021(14)
C13A 0.0229(16) 0.0315(16) 0.0345(18) 0.0067(14) 0.0021(14) 0.0065(13)
C13B 0.0304(18) 0.0359(18) 0.0340(19) 0.0026(14) 0.0001(15) 0.0097(14)
C13C 0.0246(17) 0.0314(17) 0.042(2) 0.0079(14) 0.0054(15) 0.0081(13)
C13D 0.0279(17) 0.0334(17) 0.0304(18) 0.0079(14) 0.0034(14) 0.0063(14)
C15A 0.0256(18) 0.049(2) 0.054(2) 0.0051(18) 0.0020(17) 0.0143(16)
C15B 0.040(2) 0.042(2) 0.052(2) 0.0056(17) -0.0096(18) 0.0027(17)
C15C 0.0272(19) 0.048(2) 0.058(2) 0.0128(18) 0.0079(18) 0.0127(16)
C15D 0.0327(19) 0.043(2) 0.040(2) 0.0088(16) -0.0031(16) 0.0084(16)
C16A 0.0264(19) 0.044(2) 0.062(3) 0.0055(18) 0.0096(18) 0.0135(16)
C16B 0.054(3) 0.034(2) 0.062(3) 0.0061(18) -0.004(2) -0.0003(18)
C16C 0.037(2) 0.044(2) 0.063(3) 0.0105(19) 0.018(2) 0.0165(17)
C16D 0.037(2) 0.0409(19) 0.044(2) 0.0098(16) 0.0035(17) 0.0038(16)
C17A 0.038(2) 0.0406(19) 0.050(2) 0.0053(16) 0.0152(18) 0.0098(16)
C17B 0.060(3) 0.039(2) 0.067(3) 0.0122(19) -0.012(2) 0.0105(19)
C17C 0.045(2) 0.050(2) 0.056(3) 0.0016(18) 0.020(2) 0.0172(18)
C17D 0.042(2) 0.0382(19) 0.048(2) 0.0193(17) -0.0027(18) 0.0022(16)
C18A 0.0281(18) 0.0406(19) 0.038(2) 0.0020(15) 0.0021(15) 0.0060(15)
C18B 0.042(2) 0.038(2) 0.058(2) 0.0115(17) -0.0077(19) 0.0140(17)
C18C 0.031(2) 0.056(2) 0.049(2) -0.0033(18) 0.0065(18) 0.0112(17)
C18D 0.038(2) 0.043(2) 0.038(2) 0.0131(16) -0.0052(16) 0.0048(16)
C19A 0.0229(16) 0.0327(16) 0.0341(18) 0.0034(14) -0.0016(14) 0.0079(13)
C19B 0.0227(17) 0.0400(18) 0.0368(19) 0.0000(15) 0.0017(15) 0.0109(14)
C19C 0.0245(17) 0.046(2) 0.046(2) 0.0038(16) 0.0033(16) 0.0113(15)
C19D 0.0312(18) 0.0350(17) 0.0298(18) 0.0036(14) 0.0021(15) 0.0071(14)
C20A 0.0266(18) 0.0425(19) 0.0358(19) -0.0005(15) 0.0011(15) 0.0141(15)
C20B 0.0298(19) 0.045(2) 0.046(2) 0.0032(17) 0.0018(17) 0.0026(16)
C20C 0.0290(19) 0.0413(19) 0.053(2) 0.0007(17) 0.0020(17) 0.0148(15)
C20D 0.042(2) 0.0320(18) 0.059(2) 0.0032(17) -0.0081(19) 0.0067(16)
C21A 0.0315(19) 0.0395(18) 0.0342(19) -0.0024(14) 0.0014(15) 0.0122(15)
C21B 0.0299(19) 0.050(2) 0.041(2) 0.0101(16) 0.0004(16) 0.0048(16)
C21C 0.035(2) 0.0397(19) 0.048(2) 0.0011(16) 0.0022(17) 0.0141(16)
C21D 0.040(2) 0.0363(19) 0.056(2) 0.0069(17) -0.0096(18) 0.0117(16)
C22A 0.0228(16) 0.0359(17) 0.0358(18) 0.0123(14) 0.0017(14) 0.0078(13)
C22B 0.0266(18) 0.0336(17) 0.040(2) -0.0013(15) -0.0035(15) 0.0097(14)
C22C 0.0273(18) 0.0434(19) 0.040(2) 0.0090(16) 0.0023(15) 0.0118(15)
C22D 0.0274(18) 0.0416(19) 0.0339(19) 0.0061(15) 0.0012(15) 0.0067(15)
C23A 0.0261(17) 0.0301(16) 0.042(2) 0.0056(14) 0.0032(15) 0.0121(13)
C23B 0.0279(19) 0.045(2) 0.050(2) 0.0109(17) -0.0020(17) 0.0052(15)
C23C 0.034(2) 0.043(2) 0.058(2) 0.0073(18) 0.0034(18) 0.0191(16)
C23D 0.0336(19) 0.0319(17) 0.045(2) 0.0017(15) -0.0049(17) 0.0036(15)
C24A 0.0297(18) 0.0294(16) 0.043(2) 0.0009(14) 0.0002(16) 0.0097(14)
C24B 0.034(2) 0.051(2) 0.044(2) 0.0172(17) 0.0020(17) 0.0103(17)
C24C 0.0310(19) 0.043(2) 0.054(2) -0.0018(17) 0.0024(18) 0.0136(16)
C24D 0.039(2) 0.0320(18) 0.047(2) 0.0064(15) -0.0034(17) 0.0102(15)
C25A 0.0240(17) 0.0426(19) 0.0311(18) 0.0090(14) 0.0025(14) 0.0103(14)
C25B 0.0311(19) 0.0386(19) 0.042(2) 0.0003(15) -0.0004(16) 0.0081(15)
C25C 0.0302(19) 0.050(2) 0.0346(19) 0.0116(16) 0.0028(15) 0.0159(16)
C25D 0.0281(18) 0.047(2) 0.0342(19) 0.0107(16) -0.0008(15) 0.0057(15)
C26A 0.0307(19) 0.045(2) 0.041(2) -0.0002(16) 0.0001(16) 0.0138(16)
C26B 0.034(2) 0.048(2) 0.060(3) 0.0116(19) -0.0045(19) 0.0047(17)
C26C 0.0307(19) 0.054(2) 0.038(2) 0.0130(16) 0.0032(16) 0.0124(16)
C26D 0.041(2) 0.058(2) 0.046(2) 0.0030(18) -0.0026(18) 0.0182(19)
C27A 0.034(2) 0.054(2) 0.042(2) -0.0006(17) -0.0020(17) 0.0076(17)
C27B 0.042(2) 0.073(3) 0.055(3) 0.023(2) -0.004(2) 0.011(2)
C27C 0.036(2) 0.067(3) 0.043(2) 0.0080(19) -0.0004(18) 0.0089(19)
C27D 0.041(2) 0.089(3) 0.062(3) 0.012(2) -0.002(2) 0.030(2)
C28A 0.0268(19) 0.078(3) 0.032(2) 0.0058(18) -0.0048(16) 0.0102(19)
C28B 0.040(2) 0.078(3) 0.041(2) 0.000(2) -0.0116(19) -0.001(2)
C28C 0.040(2) 0.098(3) 0.042(2) 0.004(2) -0.0093(19) 0.023(2)
C28D 0.037(2) 0.084(3) 0.045(2) 0.009(2) -0.0049(19) 0.015(2)
C29A 0.035(2) 0.071(3) 0.049(2) 0.022(2) -0.0004(18) 0.024(2)
C29B 0.053(3) 0.050(2) 0.063(3) -0.007(2) -0.013(2) -0.007(2)
C29C 0.063(3) 0.089(3) 0.048(3) 0.023(2) 0.002(2) 0.045(3)
C29D 0.052(3) 0.077(3) 0.043(2) -0.003(2) -0.007(2) 0.016(2)
C30A 0.034(2) 0.048(2) 0.044(2) 0.0170(17) 0.0008(17) 0.0152(16)
C30B 0.046(2) 0.037(2) 0.059(3) 0.0027(18) -0.006(2) 0.0042(17)
C30C 0.047(2) 0.058(2) 0.049(2) 0.0142(19) 0.006(2) 0.0227(19)
C30D 0.040(2) 0.064(3) 0.048(2) 0.0004(19) -0.0029(19) 0.0183(19)
C100 0.044(2) 0.065(3) 0.069(3) 0.028(2) 0.015(2) 0.012(2)
C101 0.070(4) 0.126(5) 0.092(4) 0.047(4) 0.031(3) 0.048(3)
C102 0.082(4) 0.104(4) 0.092(4) 0.049(3) 0.042(3) 0.051(3)
C103 0.115(5) 0.081(4) 0.055(3) 0.028(3) 0.012(3) -0.021(3)
C104 0.123(5) 0.072(3) 0.098(4) 0.030(3) 0.020(4) 0.046(3)
C105 0.074(4) 0.186(7) 0.092(5) 0.046(5) 0.043(4) 0.030(4)

loop_
_atom_type_symbol
_atom_type_description
_atom_type_scat_dispersion_real
_atom_type_scat_dispersion_imag
_atom_type_scat_source
Cd Cd -0.8075 1.2024 'International Tables Vol C Tables 4.2.6.8 and 6.1.1.4'
P P 0.1023 0.0942 'International Tables Vol C Tables 4.2.6.8 and 6.1.1.4'
F F 0.0171 0.0103 'International Tables Vol C Tables 4.2.6.8 and 6.1.1.4'
N N 0.0061 0.0033 'International Tables Vol C Tables 4.2.6.8 and 6.1.1.4'
C C 0.0033 0.0016 'International Tables Vol C Tables 4.2.6.8 and 6.1.1.4'
O O 0.0106 0.0060 'International Tables Vol C Tables 4.2.6.8 and 6.1.1.4'
H H 0.0000 0.0000 'International Tables Vol C Tables 4.2.6.8 and 6.1.1.4'

loop_
_geom_angle_atom_site_label_1
_geom_angle_atom_site_label_2
_geom_angle_atom_site_label_3
_geom_angle
_geom_angle_site_symmetry_1
_geom_angle_site_symmetry_3
_geom_angle_publ_flag
N8B Cd1 N8A 177.79(9) . . ?
N8B Cd1 N1B 71.12(9) . . ?
N8A Cd1 N1B 106.67(9) . . ?
N8B Cd1 N14A 109.63(9) . . ?
N8A Cd1 N14A 70.58(9) . . ?
N1B Cd1 N14A 99.14(10) . . ?
N8B Cd1 N14B 70.87(9) . . ?
N8A Cd1 N14B 111.34(9) . . ?
N1B Cd1 N14B 141.97(9) . . ?
N14A Cd1 N14B 94.38(9) . . ?
N8B Cd1 N1A 109.30(9) . . ?
N8A Cd1 N1A 70.52(9) . . ?
N1B Cd1 N1A 93.26(9) . . ?
N14A Cd1 N1A 141.07(9) . . ?
N14B Cd1 N1A 98.17(9) . . ?
N8D Cd2 N8C 173.59(9) . . ?
N8D Cd2 N14D 70.79(9) . . ?
N8C Cd2 N14D 104.44(9) . . ?
N8D Cd2 N1D 70.89(9) . . ?
N8C Cd2 N1D 114.10(9) . . ?
N14D Cd2 N1D 141.42(9) . . ?
N8D Cd2 N14C 114.32(9) . . ?
N8C Cd2 N14C 70.15(9) . . ?
N14D Cd2 N14C 98.48(9) . . ?
N1D Cd2 N14C 93.14(9) . . ?
N8D Cd2 N1C 105.47(9) . . ?
N8C Cd2 N1C 70.38(9) . . ?
N14D Cd2 N1C 96.30(9) . . ?
N1D Cd2 N1C 97.91(9) . . ?
N14C Cd2 N1C 140.15(9) . . ?
F6 P1 F4 89.66(11) . . ?
F6 P1 F1 90.26(11) . . ?
F4 P1 F1 90.50(12) . . ?
F6 P1 F3 179.24(13) . . ?
F4 P1 F3 91.09(12) . . ?
F1 P1 F3 89.61(12) . . ?
F6 P1 F5 90.05(11) . . ?
F4 P1 F5 89.71(12) . . ?
F1 P1 F5 179.62(12) . . ?
F3 P1 F5 90.07(12) . . ?
F6 P1 F2 89.68(11) . . ?
F4 P1 F2 179.01(14) . . ?
F1 P1 F2 90.24(12) . . ?
F3 P1 F2 89.57(12) . . ?
F5 P1 F2 89.55(12) . . ?
F11 P2 F10 89.16(14) . . ?
F11 P2 F7 90.99(13) . . ?
F10 P2 F7 90.05(15) . . ?
F11 P2 F12 90.04(14) . . ?
F10 P2 F12 90.20(17) . . ?
F7 P2 F12 178.95(14) . . ?
F11 P2 F8 91.31(13) . . ?
F10 P2 F8 179.42(16) . . ?
F7 P2 F8 89.60(13) . . ?
F12 P2 F8 90.14(16) . . ?
F11 P2 F9 179.31(15) . . ?
F10 P2 F9 90.20(14) . . ?
F7 P2 F9 89.24(13) . . ?
F12 P2 F9 89.73(14) . . ?
F8 P2 F9 89.34(12) . . ?
F18 P3 F17 91.33(14) . . ?
F18 P3 F15 90.60(15) . . ?
F17 P3 F15 90.13(13) . . ?
F18 P3 F16 88.80(15) . . ?
F17 P3 F16 179.10(14) . . ?
F15 P3 F16 90.76(13) . . ?
F18 P3 F14 91.09(15) . . ?
F17 P3 F14 90.75(13) . . ?
F15 P3 F14 178.07(16) . . ?
F16 P3 F14 88.36(14) . . ?
F18 P3 F13 179.17(16) . . ?
F17 P3 F13 89.34(14) . . ?
F15 P3 F13 89.88(14) . . ?
F16 P3 F13 90.52(14) . . ?
F14 P3 F13 88.42(14) . . ?
F19 P4 F20 92.88(19) . . ?
F19 P4 F21 90.4(2) . . ?
F20 P4 F21 174.0(3) . . ?
F19 P4 F23 95.6(3) . . ?
F20 P4 F23 92.8(2) . . ?
F21 P4 F23 91.9(2) . . ?
F19 P4 F24 175.9(3) . . ?
F20 P4 F24 87.8(2) . . ?
F21 P4 F24 88.6(2) . . ?
F23 P4 F24 88.4(2) . . ?
F19 P4 F22 87.02(19) . . ?
F20 P4 F22 87.17(19) . . ?
F21 P4 F22 88.0(2) . . ?
F23 P4 F22 177.4(3) . . ?
F24 P4 F22 89.0(3) . . ?
C6A N1A C2A 118.5(3) . . ?
C6A N1A Cd1 117.2(2) . . ?
C2A N1A Cd1 124.2(2) . . ?
C2B N1B C6B 119.2(3) . . ?
C2B N1B Cd1 123.6(2) . . ?
C6B N1B Cd1 117.2(2) . . ?
C2C N1C C6C 118.8(3) . . ?
C2C N1C Cd2 124.2(2) . . ?
C6C N1C Cd2 116.8(2) . . ?
C6D N1D C2D 118.2(3) . . ?
C6D N1D Cd2 117.2(2) . . ?
C2D N1D Cd2 124.6(2) . . ?
C9A N8A C7A 120.2(3) . . ?
C9A N8A Cd1 119.90(19) . . ?
C7A N8A Cd1 119.9(2) . . ?
C9B N8B C7B 120.1(3) . . ?
C9B N8B Cd1 120.2(2) . . ?
C7B N8B Cd1 119.6(2) . . ?
C9C N8C C7C 120.2(3) . . ?
C9C N8C Cd2 120.3(2) . . ?
C7C N8C Cd2 119.5(2) . . ?
C7D N8D C9D 120.4(3) . . ?
C7D N8D Cd2 119.7(2) . . ?
C9D N8D Cd2 119.86(19) . . ?
C15A N14A C13A 118.8(3) . . ?
C15A N14A Cd1 123.4(2) . . ?
C13A N14A Cd1 117.8(2) . . ?
C15B N14B C13B 118.6(3) . . ?
C15B N14B Cd1 124.6(2) . . ?
C13B N14B Cd1 116.7(2) . . ?
C13C N14C C15C 118.8(3) . . ?
C13C N14C Cd2 117.8(2) . . ?
C15C N14C Cd2 123.4(2) . . ?
C15D N14D C13D 118.8(3) . . ?
C15D N14D Cd2 123.8(2) . . ?
C13D N14D Cd2 117.38(19) . . ?
N1A C2A C3A 123.1(3) . . ?
N1B C2B C3B 122.5(3) . . ?
N1C C2C C3C 122.9(4) . . ?
N1D C2D C3D 123.4(4) . . ?
C2A C3A C4A 118.6(3) . . ?
C4B C3B C2B 118.7(3) . . ?
C4C C3C C2C 118.3(4) . . ?
C2D C3D C4D 118.3(3) . . ?
C3A C4A C5A 119.2(3) . . ?
C3B C4B C5B 119.4(3) . . ?
C3C C4C C5C 119.5(4) . . ?
C3D C4D C5D 118.9(4) . . ?
C4A C5A C6A 119.5(3) . . ?
C6B C5B C4B 119.4(4) . . ?
C4C C5C C6C 119.8(4) . . ?
C6D C5D C4D 120.1(4) . . ?
N1A C6A C5A 121.1(3) . . ?
N1A C6A C7A 116.5(3) . . ?
C5A C6A C7A 122.4(3) . . ?
N1B C6B C5B 120.7(3) . . ?
N1B C6B C7B 116.6(3) . . ?
C5B C6B C7B 122.7(3) . . ?
N1C C6C C5C 120.6(3) . . ?
N1C C6C C7C 116.1(3) . . ?
C5C C6C C7C 123.2(3) . . ?
N1D C6D C5D 121.2(3) . . ?
N1D C6D C7D 116.4(3) . . ?
C5D C6D C7D 122.4(3) . . ?
N8A C7A C12A 121.4(3) . . ?
N8A C7A C6A 115.8(3) . . ?
C12A C7A C6A 122.9(3) . . ?
N8B C7B C12B 120.9(3) . . ?
N8B C7B C6B 115.4(3) . . ?
C12B C7B C6B 123.7(3) . . ?
N8C C7C C12C 120.8(3) . . ?
N8C C7C C6C 116.3(3) . . ?
C12C C7C C6C 122.7(3) . . ?
N8D C7D C12D 121.3(3) . . ?
N8D C7D C6D 115.8(3) . . ?
C12D C7D C6D 122.8(3) . . ?
N8A C9A C10A 121.5(3) . . ?
N8A C9A C13A 115.5(3) . . ?
C10A C9A C13A 123.0(3) . . ?
N8B C9B C10B 121.3(3) . . ?
N8B C9B C13B 115.2(3) . . ?
C10B C9B C13B 123.4(3) . . ?
N8C C9C C10C 121.7(3) . . ?
N8C C9C C13C 115.7(3) . . ?
C10C C9C C13C 122.6(3) . . ?
N8D C9D C10D 120.8(3) . . ?
N8D C9D C13D 115.8(3) . . ?
C10D C9D C13D 123.3(3) . . ?
C9A C10A C11A 119.6(3) . . ?
C9B C10B C11B 119.8(3) . . ?
C9C C10C C11C 119.3(3) . . ?
C9D C10D C11D 120.1(3) . . ?
C12A C11A C10A 117.8(3) . . ?
C12A C11A C19A 121.2(3) . . ?
C10A C11A C19A 121.1(3) . . ?
C10B C11B C12B 117.9(3) . . ?
C10B C11B C19B 122.0(3) . . ?
C12B C11B C19B 120.1(3) . . ?
C12C C11C C10C 118.2(3) . . ?
C12C C11C C19C 120.7(3) . . ?
C10C C11C C19C 121.1(3) . . ?
C10D C11D C12D 117.5(3) . . ?
C10D C11D C19D 122.3(3) . . ?
C12D C11D C19D 120.2(3) . . ?
C7A C12A C11A 119.6(3) . . ?
C7B C12B C11B 120.0(3) . . ?
C11C C12C C7C 119.7(3) . . ?
C7D C12D C11D 119.9(3) . . ?
N14A C13A C18A 121.5(3) . . ?
N14A C13A C9A 116.2(3) . . ?
C18A C13A C9A 122.2(3) . . ?
N14B C13B C18B 121.1(3) . . ?
N14B C13B C9B 116.6(3) . . ?
C18B C13B C9B 122.3(3) . . ?
N14C C13C C18C 120.8(3) . . ?
N14C C13C C9C 116.0(3) . . ?
C18C C13C C9C 123.2(3) . . ?
N14D C13D C18D 120.8(3) . . ?
N14D C13D C9D 116.0(3) . . ?
C18D C13D C9D 123.1(3) . . ?
N14A C15A C16A 123.0(3) . . ?
N14B C15B C16B 123.1(3) . . ?
N14C C15C C16C 122.9(3) . . ?
N14D C15D C16D 123.0(3) . . ?
C15A C16A C17A 118.2(3) . . ?
C17B C16B C15B 118.0(3) . . ?
C17C C16C C15C 118.7(3) . . ?
C15D C16D C17D 118.2(3) . . ?
C16A C17A C18A 119.5(3) . . ?
C16B C17B C18B 119.5(3) . . ?
C16C C17C C18C 119.3(4) . . ?
C16D C17D C18D 119.5(3) . . ?
C17A C18A C13A 119.0(3) . . ?
C17B C18B C13B 119.6(3) . . ?
C17C C18C C13C 119.6(3) . . ?
C17D C18D C13D 119.6(3) . . ?
C24A C19A C20A 117.8(3) . . ?
C24A C19A C11A 121.2(3) . . ?
C20A C19A C11A 121.0(3) . . ?
C24B C19B C20B 117.6(3) . . ?
C24B C19B C11B 121.4(3) . . ?
C20B C19B C11B 121.0(3) . . ?
C20C C19C C24C 118.8(3) . . ?
C20C C19C C11C 120.6(3) . . ?
C24C C19C C11C 120.5(3) . . ?
C24D C19D C20D 117.4(3) . . ?
C24D C19D C11D 121.0(3) . . ?
C20D C19D C11D 121.5(3) . . ?
C21A C20A C19A 120.9(3) . . ?
C21B C20B C19B 121.2(3) . . ?
C21C C20C C19C 120.3(3) . . ?
C21D C20D C19D 121.2(3) . . ?
C20A C21A C22A 121.7(3) . . ?
C20B C21B C22B 121.2(3) . . ?
C20C C21C C22C 121.6(3) . . ?
C20D C21D C22D 121.8(3) . . ?
C23A C22A C21A 117.5(3) . . ?
C23A C22A C25A 121.1(3) . . ?
C21A C22A C25A 121.4(3) . . ?
C23B C22B C21B 117.4(3) . . ?
C23B C22B C25B 121.4(3) . . ?
C21B C22B C25B 121.2(3) . . ?
C21C C22C C23C 117.4(3) . . ?
C21C C22C C25C 120.7(3) . . ?
C23C C22C C25C 121.9(3) . . ?
C23D C22D C21D 116.6(3) . . ?
C23D C22D C25D 121.7(3) . . ?
C21D C22D C25D 121.6(3) . . ?
C24A C23A C22A 121.2(3) . . ?
C24B C23B C22B 121.4(3) . . ?
C24C C23C C22C 121.4(3) . . ?
C24D C23D C22D 121.8(3) . . ?
C23A C24A C19A 120.9(3) . . ?
C19B C24B C23B 121.1(3) . . ?
C23C C24C C19C 120.5(3) . . ?
C23D C24D C19D 121.2(3) . . ?
C26A C25A C30A 118.0(3) . . ?
C26A C25A C22A 120.2(3) . . ?
C30A C25A C22A 121.7(3) . . ?
C30B C25B C26B 116.9(3) . . ?
C30B C25B C22B 120.6(3) . . ?
C26B C25B C22B 122.5(3) . . ?
C26C C25C C30C 117.8(3) . . ?
C26C C25C C22C 121.0(3) . . ?
C30C C25C C22C 121.1(3) . . ?
C30D C25D C26D 117.1(3) . . ?
C30D C25D C22D 121.2(3) . . ?
C26D C25D C22D 121.7(3) . . ?
C27A C26A C25A 120.9(3) . . ?
C27B C26B C25B 121.5(3) . . ?
C27C C26C C25C 121.6(3) . . ?
C27D C26D C25D 121.4(4) . . ?
C26A C27A C28A 120.2(3) . . ?
C28B C27B C26B 120.1(4) . . ?
C28C C27C C26C 119.9(4) . . ?
C28D C27D C26D 120.1(4) . . ?
C29A C28A C27A 119.5(3) . . ?
C27B C28B C29B 119.6(4) . . ?
C27C C28C C29C 120.0(4) . . ?
C27D C28D C29D 119.6(4) . . ?
C28A C29A C30A 120.4(3) . . ?
C28B C29B C30B 120.2(4) . . ?
C28C C29C C30C 120.2(4) . . ?
C28D C29D C30D 119.9(4) . . ?
C29A C30A C25A 120.9(3) . . ?
C29B C30B C25B 121.7(4) . . ?
C25C C30C C29C 120.3(4) . . ?
C29D C30D C25D 121.7(4) . . ?
C101 C100 C102 120.2(4) . . ?
C100 C101 C105 120.9(5) . . ?
C100 C102 C104 120.9(5) . . ?
C104 C103 C105 118.1(5) . . ?
C102 C104 C103 119.9(5) . . ?
C101 C105 C103 120.0(5) . . ?
O3 N200 O1 124.9(7) . . ?
O3 N200 C201 119.9(8) . . ?
O1 N200 C201 115.2(8) . . ?
O4 N202 C203 102.3(10) . . ?

loop_
_geom_bond_atom_site_label_1
_geom_bond_atom_site_label_2
_geom_bond_distance
_geom_bond_site_symmetry_2
_geom_bond_publ_flag
Cd1 N8B 2.270(2) . ?
Cd1 N8A 2.284(2) . ?
Cd1 N1B 2.322(3) . ?
Cd1 N14A 2.329(3) . ?
Cd1 N14B 2.345(3) . ?
Cd1 N1A 2.355(3) . ?
Cd2 N8D 2.273(3) . ?
Cd2 N8C 2.290(3) . ?
Cd2 N14D 2.331(3) . ?
Cd2 N1D 2.336(3) . ?
Cd2 N14C 2.351(3) . ?
Cd2 N1C 2.360(3) . ?
P1 F6 1.5908(19) . ?
P1 F4 1.591(2) . ?
P1 F1 1.593(2) . ?
P1 F3 1.593(2) . ?
P1 F5 1.596(2) . ?
P1 F2 1.596(2) . ?
P2 F11 1.584(2) . ?
P2 F10 1.584(3) . ?
P2 F7 1.585(2) . ?
P2 F12 1.587(3) . ?
P2 F8 1.592(2) . ?
P2 F9 1.607(2) . ?
P3 F18 1.575(2) . ?
P3 F17 1.579(2) . ?
P3 F15 1.583(2) . ?
P3 F16 1.593(2) . ?
P3 F14 1.601(2) . ?
P3 F13 1.602(2) . ?
P4 F19 1.534(4) . ?
P4 F20 1.563(3) . ?
P4 F21 1.564(3) . ?
P4 F23 1.578(4) . ?
P4 F24 1.585(4) . ?
P4 F22 1.677(4) . ?
N1A C6A 1.338(4) . ?
N1A C2A 1.343(4) . ?
N1B C2B 1.340(4) . ?
N1B C6B 1.346(4) . ?
N1C C2C 1.343(4) . ?
N1C C6C 1.345(4) . ?
N1D C6D 1.333(4) . ?
N1D C2D 1.342(4) . ?
N8A C9A 1.338(4) . ?
N8A C7A 1.342(4) . ?
N8B C9B 1.344(4) . ?
N8B C7B 1.348(4) . ?
N8C C9C 1.332(4) . ?
N8C C7C 1.343(4) . ?
N8D C7D 1.333(4) . ?
N8D C9D 1.339(4) . ?
N14A C15A 1.340(4) . ?
N14A C13A 1.341(4) . ?
N14B C15B 1.339(4) . ?
N14B C13B 1.344(4) . ?
N14C C13C 1.339(4) . ?
N14C C15C 1.342(4) . ?
N14D C15D 1.337(4) . ?
N14D C13D 1.348(4) . ?
C2A C3A 1.368(5) . ?
C2B C3B 1.370(5) . ?
C2C C3C 1.372(5) . ?
C2D C3D 1.365(5) . ?
C3A C4A 1.369(5) . ?
C3B C4B 1.366(5) . ?
C3C C4C 1.366(6) . ?
C3D C4D 1.366(6) . ?
C4A C5A 1.377(5) . ?
C4B C5B 1.385(5) . ?
C4C C5C 1.377(5) . ?
C4D C5D 1.374(5) . ?
C5A C6A 1.389(4) . ?
C5B C6B 1.379(5) . ?
C5C C6C 1.379(5) . ?
C5D C6D 1.371(5) . ?
C6A C7A 1.495(4) . ?
C6B C7B 1.490(4) . ?
C6C C7C 1.489(5) . ?
C6D C7D 1.500(4) . ?
C7A C12A 1.384(4) . ?
C7B C12B 1.379(4) . ?
C7C C12C 1.391(5) . ?
C7D C12D 1.383(4) . ?
C9A C10A 1.383(4) . ?
C9A C13A 1.497(4) . ?
C9B C10B 1.379(4) . ?
C9B C13B 1.498(4) . ?
C9C C10C 1.386(4) . ?
C9C C13C 1.502(4) . ?
C9D C10D 1.387(4) . ?
C9D C13D 1.491(4) . ?
C10A C11A 1.400(4) . ?
C10B C11B 1.393(4) . ?
C10C C11C 1.392(4) . ?
C10D C11D 1.391(4) . ?
C11A C12A 1.400(4) . ?
C11A C19A 1.473(4) . ?
C11B C12B 1.394(4) . ?
C11B C19B 1.487(4) . ?
C11C C12C 1.386(5) . ?
C11C C19C 1.478(5) . ?
C11D C12D 1.393(4) . ?
C11D C19D 1.481(4) . ?
C13A C18A 1.385(4) . ?
C13B C18B 1.383(4) . ?
C13C C18C 1.385(5) . ?
C13D C18D 1.379(4) . ?
C15A C16A 1.373(5) . ?
C15B C16B 1.377(5) . ?
C15C C16C 1.367(5) . ?
C15D C16D 1.372(5) . ?
C16A C17A 1.378(5) . ?
C16B C17B 1.374(5) . ?
C16C C17C 1.366(5) . ?
C16D C17D 1.372(5) . ?
C17A C18A 1.382(4) . ?
C17B C18B 1.377(5) . ?
C17C C18C 1.378(5) . ?
C17D C18D 1.378(5) . ?
C19A C24A 1.396(4) . ?
C19A C20A 1.398(4) . ?
C19B C24B 1.384(5) . ?
C19B C20B 1.395(5) . ?
C19C C20C 1.388(5) . ?
C19C C24C 1.393(4) . ?
C19D C24D 1.386(4) . ?
C19D C20D 1.390(4) . ?
C20A C21A 1.374(4) . ?
C20B C21B 1.378(5) . ?
C20C C21C 1.387(5) . ?
C20D C21D 1.376(5) . ?
C21A C22A 1.395(4) . ?
C21B C22B 1.393(5) . ?
C21C C22C 1.393(4) . ?
C21D C22D 1.395(4) . ?
C22A C23A 1.393(4) . ?
C22A C25A 1.493(4) . ?
C22B C23B 1.388(5) . ?
C22B C25B 1.486(4) . ?
C22C C23C 1.398(5) . ?
C22C C25C 1.481(4) . ?
C22D C23D 1.390(4) . ?
C22D C25D 1.477(4) . ?
C23A C24A 1.387(4) . ?
C23B C24B 1.385(5) . ?
C23C C24C 1.383(5) . ?
C23D C24D 1.382(5) . ?
C25A C26A 1.389(4) . ?
C25A C30A 1.391(4) . ?
C25B C30B 1.383(5) . ?
C25B C26B 1.388(5) . ?
C25C C26C 1.384(5) . ?
C25C C30C 1.387(5) . ?
C25D C30D 1.387(5) . ?
C25D C26D 1.391(5) . ?
C26A C27A 1.379(5) . ?
C26B C27B 1.383(5) . ?
C26C C27C 1.379(5) . ?
C26D C27D 1.378(5) . ?
C27A C28A 1.379(5) . ?
C27B C28B 1.364(5) . ?
C27C C28C 1.364(5) . ?
C27D C28D 1.375(6) . ?
C28A C29A 1.376(5) . ?
C28B C29B 1.371(6) . ?
C28C C29C 1.370(6) . ?
C28D C29D 1.377(5) . ?
C29A C30A 1.377(5) . ?
C29B C30B 1.376(5) . ?
C29C C30C 1.394(5) . ?
C29D C30D 1.378(5) . ?
C100 C101 1.307(6) . ?
C100 C102 1.339(6) . ?
C101 C105 1.364(7) . ?
C102 C104 1.357(6) . ?
C103 C104 1.359(7) . ?
C103 C105 1.372(8) . ?
O1 N200 1.2207(10) . ?
N200 O3 1.2200(10) . ?
N200 C201 1.3515(10) . ?
N202 O4 1.2207(10) . ?
N202 C203 1.3514(10) . ?

loop_
_geom_torsion_atom_site_label_1
_geom_torsion_atom_site_label_2
_geom_torsion_atom_site_label_3
_geom_torsion_atom_site_label_4
_geom_torsion
_geom_torsion_site_symmetry_1
_geom_torsion_site_symmetry_2
_geom_torsion_site_symmetry_3
_geom_torsion_site_symmetry_4
_geom_torsion_publ_flag
N8B Cd1 N1A C6A -176.7(2) . . . . ?
N8A Cd1 N1A C6A 1.0(2) . . . . ?
N1B Cd1 N1A C6A -105.5(2) . . . . ?
N14A Cd1 N1A C6A 3.3(3) . . . . ?
N14B Cd1 N1A C6A 110.8(2) . . . . ?
N8B Cd1 N1A C2A -0.4(3) . . . . ?
N8A Cd1 N1A C2A 177.3(3) . . . . ?
N1B Cd1 N1A C2A 70.7(2) . . . . ?
N14A Cd1 N1A C2A 179.6(2) . . . . ?
N14B Cd1 N1A C2A -72.9(2) . . . . ?
N8B Cd1 N1B C2B -179.8(3) . . . . ?
N8A Cd1 N1B C2B 0.2(3) . . . . ?
N14A Cd1 N1B C2B -72.1(3) . . . . ?
N14B Cd1 N1B C2B 178.5(2) . . . . ?
N1A Cd1 N1B C2B 70.9(3) . . . . ?
N8B Cd1 N1B C6B -0.3(2) . . . . ?
N8A Cd1 N1B C6B 179.8(2) . . . . ?
N14A Cd1 N1B C6B 107.5(2) . . . . ?
N14B Cd1 N1B C6B -1.9(3) . . . . ?
N1A Cd1 N1B C6B -109.6(2) . . . . ?
N8D Cd2 N1C C2C -7.6(3) . . . . ?
N8C Cd2 N1C C2C 177.5(3) . . . . ?
N14D Cd2 N1C C2C -79.4(3) . . . . ?
N1D Cd2 N1C C2C 64.6(3) . . . . ?
N14C Cd2 N1C C2C 169.3(2) . . . . ?
N8D Cd2 N1C C6C 166.9(2) . . . . ?
N8C Cd2 N1C C6C -8.0(2) . . . . ?
N14D Cd2 N1C C6C 95.1(2) . . . . ?
N1D Cd2 N1C C6C -120.8(2) . . . . ?
N14C Cd2 N1C C6C -16.2(3) . . . . ?
N8D Cd2 N1D C6D -0.3(2) . . . . ?
N8C Cd2 N1D C6D -176.0(2) . . . . ?
N14D Cd2 N1D C6D 6.6(3) . . . . ?
N14C Cd2 N1D C6D 114.4(2) . . . . ?
N1C Cd2 N1D C6D -104.0(2) . . . . ?
N8D Cd2 N1D C2D -179.7(3) . . . . ?
N8C Cd2 N1D C2D 4.6(3) . . . . ?
N14D Cd2 N1D C2D -172.8(2) . . . . ?
N14C Cd2 N1D C2D -65.0(3) . . . . ?
N1C Cd2 N1D C2D 76.6(3) . . . . ?
N8B Cd1 N8A C9A -96(2) . . . . ?
N1B Cd1 N8A C9A -93.7(2) . . . . ?
N14A Cd1 N8A C9A 0.3(2) . . . . ?
N14B Cd1 N8A C9A 87.4(2) . . . . ?
N1A Cd1 N8A C9A 178.7(2) . . . . ?
N8B Cd1 N8A C7A 87(2) . . . . ?
N1B Cd1 N8A C7A 89.3(2) . . . . ?
N14A Cd1 N8A C7A -176.6(2) . . . . ?
N14B Cd1 N8A C7A -89.6(2) . . . . ?
N1A Cd1 N8A C7A 1.8(2) . . . . ?
N8A Cd1 N8B C9B -176(17) . . . . ?
N1B Cd1 N8B C9B -178.2(2) . . . . ?
N14A Cd1 N8B C9B 88.5(2) . . . . ?
N14B Cd1 N8B C9B 0.7(2) . . . . ?
N1A Cd1 N8B C9B -91.5(2) . . . . ?
N8A Cd1 N8B C7B 1(2) . . . . ?
N1B Cd1 N8B C7B -0.9(2) . . . . ?
N14A Cd1 N8B C7B -94.2(2) . . . . ?
N14B Cd1 N8B C7B 178.0(2) . . . . ?
N1A Cd1 N8B C7B 85.9(2) . . . . ?
N8D Cd2 N8C C9C 135.6(7) . . . . ?
N14D Cd2 N8C C9C 94.3(2) . . . . ?
N1D Cd2 N8C C9C -84.0(2) . . . . ?
N14C Cd2 N8C C9C 0.4(2) . . . . ?
N1C Cd2 N8C C9C -174.0(2) . . . . ?
N8D Cd2 N8C C7C -45.3(9) . . . . ?
N14D Cd2 N8C C7C -86.5(2) . . . . ?
N1D Cd2 N8C C7C 95.1(2) . . . . ?
N14C Cd2 N8C C7C 179.5(2) . . . . ?
N1C Cd2 N8C C7C 5.1(2) . . . . ?
N8C Cd2 N8D C7D 141.8(7) . . . . ?
N14D Cd2 N8D C7D -175.6(2) . . . . ?
N1D Cd2 N8D C7D -0.2(2) . . . . ?
N14C Cd2 N8D C7D -84.8(2) . . . . ?
N1C Cd2 N8D C7D 93.0(2) . . . . ?
N8C Cd2 N8D C9D -40.3(9) . . . . ?
N14D Cd2 N8D C9D 2.3(2) . . . . ?
N1D Cd2 N8D C9D 177.7(2) . . . . ?
N14C Cd2 N8D C9D 93.1(2) . . . . ?
N1C Cd2 N8D C9D -89.1(2) . . . . ?
N8B Cd1 N14A C15A -4.4(3) . . . . ?
N8A Cd1 N14A C15A 177.9(3) . . . . ?
N1B Cd1 N14A C15A -77.5(3) . . . . ?
N14B Cd1 N14A C15A 66.8(3) . . . . ?
N1A Cd1 N14A C15A 175.6(2) . . . . ?
N8B Cd1 N14A C13A 176.5(2) . . . . ?
N8A Cd1 N14A C13A -1.1(2) . . . . ?
N1B Cd1 N14A C13A 103.4(2) . . . . ?
N14B Cd1 N14A C13A -112.2(2) . . . . ?
N1A Cd1 N14A C13A -3.5(3) . . . . ?
N8B Cd1 N14B C15B 179.5(3) . . . . ?
N8A Cd1 N14B C15B -0.6(3) . . . . ?
N1B Cd1 N14B C15B -178.8(3) . . . . ?
N14A Cd1 N14B C15B 70.3(3) . . . . ?
N1A Cd1 N14B C15B -72.8(3) . . . . ?
N8B Cd1 N14B C13B 2.9(2) . . . . ?
N8A Cd1 N14B C13B -177.2(2) . . . . ?
N1B Cd1 N14B C13B 4.5(3) . . . . ?
N14A Cd1 N14B C13B -106.4(2) . . . . ?
N1A Cd1 N14B C13B 110.6(2) . . . . ?
N8D Cd2 N14C C13C -173.9(2) . . . . ?
N8C Cd2 N14C C13C 1.2(2) . . . . ?
N14D Cd2 N14C C13C -101.2(2) . . . . ?
N1D Cd2 N14C C13C 115.7(2) . . . . ?
N1C Cd2 N14C C13C 9.4(3) . . . . ?
N8D Cd2 N14C C15C 4.0(3) . . . . ?
N8C Cd2 N14C C15C 179.0(3) . . . . ?
N14D Cd2 N14C C15C 76.6(3) . . . . ?
N1D Cd2 N14C C15C -66.5(3) . . . . ?
N1C Cd2 N14C C15C -172.8(2) . . . . ?
N8D Cd2 N14D C15D 176.2(3) . . . . ?
N8C Cd2 N14D C15D -8.3(3) . . . . ?
N1D Cd2 N14D C15D 169.3(2) . . . . ?
N14C Cd2 N14D C15D 63.3(3) . . . . ?
N1C Cd2 N14D C15D -79.6(3) . . . . ?
N8D Cd2 N14D C13D -2.8(2) . . . . ?
N8C Cd2 N14D C13D 172.7(2) . . . . ?
N1D Cd2 N14D C13D -9.7(3) . . . . ?
N14C Cd2 N14D C13D -115.7(2) . . . . ?
N1C Cd2 N14D C13D 101.4(2) . . . . ?
C6A N1A C2A C3A -0.8(5) . . . . ?
Cd1 N1A C2A C3A -177.0(2) . . . . ?
C6B N1B C2B C3B -0.2(5) . . . . ?
Cd1 N1B C2B C3B 179.3(3) . . . . ?
C6C N1C C2C C3C 0.6(5) . . . . ?
Cd2 N1C C2C C3C 175.0(3) . . . . ?
C6D N1D C2D C3D -0.5(5) . . . . ?
Cd2 N1D C2D C3D 178.9(3) . . . . ?
N1A C2A C3A C4A 0.6(5) . . . . ?
N1B C2B C3B C4B -0.4(6) . . . . ?
N1C C2C C3C C4C -2.8(6) . . . . ?
N1D C2D C3D C4D -0.4(6) . . . . ?
C2A C3A C4A C5A 0.8(5) . . . . ?
C2B C3B C4B C5B 0.9(6) . . . . ?
C2C C3C C4C C5C 2.0(6) . . . . ?
C2D C3D C4D C5D 0.7(6) . . . . ?
C3A C4A C5A C6A -1.9(5) . . . . ?
C3B C4B C5B C6B -0.9(6) . . . . ?
C3C C4C C5C C6C 0.6(6) . . . . ?
C3D C4D C5D C6D -0.2(6) . . . . ?
C2A N1A C6A C5A -0.3(4) . . . . ?
Cd1 N1A C6A C5A 176.2(2) . . . . ?
C2A N1A C6A C7A -179.8(3) . . . . ?
Cd1 N1A C6A C7A -3.4(3) . . . . ?
C4A C5A C6A N1A 1.7(5) . . . . ?
C4A C5A C6A C7A -178.8(3) . . . . ?
C2B N1B C6B C5B 0.2(5) . . . . ?
Cd1 N1B C6B C5B -179.4(3) . . . . ?
C2B N1B C6B C7B -179.1(3) . . . . ?
Cd1 N1B C6B C7B 1.3(4) . . . . ?
C4B C5B C6B N1B 0.4(5) . . . . ?
C4B C5B C6B C7B 179.6(3) . . . . ?
C2C N1C C6C C5C 2.2(5) . . . . ?
Cd2 N1C C6C C5C -172.6(3) . . . . ?
C2C N1C C6C C7C -175.3(3) . . . . ?
Cd2 N1C C6C C7C 9.9(4) . . . . ?
C4C C5C C6C N1C -2.8(5) . . . . ?
C4C C5C C6C C7C 174.5(3) . . . . ?
C2D N1D C6D C5D 1.1(5) . . . . ?
Cd2 N1D C6D C5D -178.4(3) . . . . ?
C2D N1D C6D C7D -179.9(3) . . . . ?
Cd2 N1D C6D C7D 0.7(4) . . . . ?
C4D C5D C6D N1D -0.8(6) . . . . ?
C4D C5D C6D C7D -179.7(4) . . . . ?
C9A N8A C7A C12A -2.7(4) . . . . ?
Cd1 N8A C7A C12A 174.2(2) . . . . ?
C9A N8A C7A C6A 179.0(3) . . . . ?
Cd1 N8A C7A C6A -4.1(3) . . . . ?
N1A C6A C7A N8A 4.9(4) . . . . ?
C5A C6A C7A N8A -174.6(3) . . . . ?
N1A C6A C7A C12A -173.4(3) . . . . ?
C5A C6A C7A C12A 7.1(5) . . . . ?
C9B N8B C7B C12B 0.0(4) . . . . ?
Cd1 N8B C7B C12B -177.3(2) . . . . ?
C9B N8B C7B C6B 179.2(3) . . . . ?
Cd1 N8B C7B C6B 1.9(3) . . . . ?
N1B C6B C7B N8B -2.1(4) . . . . ?
C5B C6B C7B N8B 178.6(3) . . . . ?
N1B C6B C7B C12B 177.0(3) . . . . ?
C5B C6B C7B C12B -2.3(5) . . . . ?
C9C N8C C7C C12C 0.7(5) . . . . ?
Cd2 N8C C7C C12C -178.4(2) . . . . ?
C9C N8C C7C C6C 177.1(3) . . . . ?
Cd2 N8C C7C C6C -2.0(4) . . . . ?
N1C C6C C7C N8C -5.4(4) . . . . ?
C5C C6C C7C N8C 177.2(3) . . . . ?
N1C C6C C7C C12C 170.9(3) . . . . ?
C5C C6C C7C C12C -6.5(5) . . . . ?
C9D N8D C7D C12D 0.2(4) . . . . ?
Cd2 N8D C7D C12D 178.0(2) . . . . ?
C9D N8D C7D C6D -177.3(3) . . . . ?
Cd2 N8D C7D C6D 0.6(3) . . . . ?
N1D C6D C7D N8D -0.8(4) . . . . ?
C5D C6D C7D N8D 178.2(3) . . . . ?
N1D C6D C7D C12D -178.2(3) . . . . ?
C5D C6D C7D C12D 0.8(5) . . . . ?
C7A N8A C9A C10A -0.2(4) . . . . ?
Cd1 N8A C9A C10A -177.2(2) . . . . ?
C7A N8A C9A C13A 177.4(3) . . . . ?
Cd1 N8A C9A C13A 0.5(3) . . . . ?
C7B N8B C9B C10B -1.3(4) . . . . ?
Cd1 N8B C9B C10B 176.0(2) . . . . ?
C7B N8B C9B C13B 178.9(3) . . . . ?
Cd1 N8B C9B C13B -3.8(4) . . . . ?
C7C N8C C9C C10C -1.7(5) . . . . ?
Cd2 N8C C9C C10C 177.4(2) . . . . ?
C7C N8C C9C C13C 179.2(3) . . . . ?
Cd2 N8C C9C C13C -1.7(4) . . . . ?
C7D N8D C9D C10D -1.3(4) . . . . ?
Cd2 N8D C9D C10D -179.2(2) . . . . ?
C7D N8D C9D C13D 176.4(3) . . . . ?
Cd2 N8D C9D C13D -1.5(3) . . . . ?
N8A C9A C10A C11A 3.2(4) . . . . ?
C13A C9A C10A C11A -174.3(3) . . . . ?
N8B C9B C10B C11B 1.3(5) . . . . ?
C13B C9B C10B C11B -178.8(3) . . . . ?
N8C C9C C10C C11C 1.1(5) . . . . ?
C13C C9C C10C C11C -179.9(3) . . . . ?
N8D C9D C10D C11D 1.9(5) . . . . ?
C13D C9D C10D C11D -175.7(3) . . . . ?
C9A C10A C11A C12A -3.1(4) . . . . ?
C9A C10A C11A C19A 176.0(3) . . . . ?
C9B C10B C11B C12B -0.2(5) . . . . ?
C9B C10B C11B C19B -179.5(3) . . . . ?
C9C C10C C11C C12C 0.6(5) . . . . ?
C9C C10C C11C C19C -178.7(3) . . . . ?
C9D C10D C11D C12D -1.2(4) . . . . ?
C9D C10D C11D C19D 177.3(3) . . . . ?
N8A C7A C12A C11A 2.6(4) . . . . ?
C6A C7A C12A C11A -179.2(3) . . . . ?
C10A C11A C12A C7A 0.4(4) . . . . ?
C19A C11A C12A C7A -178.7(3) . . . . ?
N8B C7B C12B C11B 1.1(5) . . . . ?
C6B C7B C12B C11B -178.0(3) . . . . ?
C10B C11B C12B C7B -1.0(5) . . . . ?
C19B C11B C12B C7B 178.4(3) . . . . ?
C10C C11C C12C C7C -1.5(5) . . . . ?
C19C C11C C12C C7C 177.7(3) . . . . ?
N8C C7C C12C C11C 0.9(5) . . . . ?
C6C C7C C12C C11C -175.3(3) . . . . ?
N8D C7D C12D C11D 0.5(5) . . . . ?
C6D C7D C12D C11D 177.8(3) . . . . ?
C10D C11D C12D C7D 0.1(4) . . . . ?
C19D C11D C12D C7D -178.5(3) . . . . ?
C15A N14A C13A C18A -0.1(5) . . . . ?
Cd1 N14A C13A C18A 179.0(2) . . . . ?
C15A N14A C13A C9A -177.3(3) . . . . ?
Cd1 N14A C13A C9A 1.8(3) . . . . ?
N8A C9A C13A N14A -1.5(4) . . . . ?
C10A C9A C13A N14A 176.1(3) . . . . ?
N8A C9A C13A C18A -178.7(3) . . . . ?
C10A C9A C13A C18A -1.1(5) . . . . ?
C15B N14B C13B C18B -1.4(5) . . . . ?
Cd1 N14B C13B C18B 175.4(3) . . . . ?
C15B N14B C13B C9B 177.3(3) . . . . ?
Cd1 N14B C13B C9B -5.8(4) . . . . ?
N8B C9B C13B N14B 6.4(4) . . . . ?
C10B C9B C13B N14B -173.5(3) . . . . ?
N8B C9B C13B C18B -174.9(3) . . . . ?
C10B C9B C13B C18B 5.3(5) . . . . ?
C15C N14C C13C C18C -0.3(5) . . . . ?
Cd2 N14C C13C C18C 177.6(2) . . . . ?
C15C N14C C13C C9C 179.7(3) . . . . ?
Cd2 N14C C13C C9C -2.4(3) . . . . ?
N8C C9C C13C N14C 2.7(4) . . . . ?
C10C C9C C13C N14C -176.4(3) . . . . ?
N8C C9C C13C C18C -177.3(3) . . . . ?
C10C C9C C13C C18C 3.6(5) . . . . ?
C15D N14D C13D C18D 1.1(5) . . . . ?
Cd2 N14D C13D C18D -179.8(2) . . . . ?
C15D N14D C13D C9D -176.0(3) . . . . ?
Cd2 N14D C13D C9D 3.1(3) . . . . ?
N8D C9D C13D N14D -1.1(4) . . . . ?
C10D C9D C13D N14D 176.5(3) . . . . ?
N8D C9D C13D C18D -178.2(3) . . . . ?
C10D C9D C13D C18D -0.5(5) . . . . ?
C13A N14A C15A C16A 0.9(5) . . . . ?
Cd1 N14A C15A C16A -178.2(3) . . . . ?
C13B N14B C15B C16B -0.9(6) . . . . ?
Cd1 N14B C15B C16B -177.5(3) . . . . ?
C13C N14C C15C C16C -0.4(5) . . . . ?
Cd2 N14C C15C C16C -178.2(3) . . . . ?
C13D N14D C15D C16D 0.2(5) . . . . ?
Cd2 N14D C15D C16D -178.8(3) . . . . ?
N14A C15A C16A C17A -0.7(5) . . . . ?
N14B C15B C16B C17B 2.0(6) . . . . ?
N14C C15C C16C C17C 1.1(5) . . . . ?
N14D C15D C16D C17D -1.2(5) . . . . ?
C15A C16A C17A C18A -0.2(5) . . . . ?
C15B C16B C17B C18B -0.7(6) . . . . ?
C15C C16C C17C C18C -1.2(5) . . . . ?
C15D C16D C17D C18D 0.9(5) . . . . ?
C16A C17A C18A C13A 0.9(5) . . . . ?
N14A C13A C18A C17A -0.8(5) . . . . ?
C9A C13A C18A C17A 176.3(3) . . . . ?
C16B C17B C18B C13B -1.5(6) . . . . ?
N14B C13B C18B C17B 2.6(6) . . . . ?
C9B C13B C18B C17B -176.1(3) . . . . ?
C16C C17C C18C C13C 0.5(6) . . . . ?
N14C C13C C18C C17C 0.3(5) . . . . ?
C9C C13C C18C C17C -179.7(3) . . . . ?
C16D C17D C18D C13D 0.3(6) . . . . ?
N14D C13D C18D C17D -1.4(5) . . . . ?
C9D C13D C18D C17D 175.5(3) . . . . ?
C12A C11A C19A C24A -29.0(5) . . . . ?
C10A C11A C19A C24A 151.9(3) . . . . ?
C12A C11A C19A C20A 148.0(3) . . . . ?
C10A C11A C19A C20A -31.1(5) . . . . ?
C10B C11B C19B C24B -150.9(3) . . . . ?
C12B C11B C19B C24B 29.8(5) . . . . ?
C10B C11B C19B C20B 29.5(5) . . . . ?
C12B C11B C19B C20B -149.8(3) . . . . ?
C12C C11C C19C C20C 135.8(4) . . . . ?
C10C C11C C19C C20C -45.0(5) . . . . ?
C12C C11C C19C C24C -43.3(5) . . . . ?
C10C C11C C19C C24C 135.9(4) . . . . ?
C10D C11D C19D C24D 149.9(3) . . . . ?
C12D C11D C19D C24D -31.7(5) . . . . ?
C10D C11D C19D C20D -30.2(5) . . . . ?
C12D C11D C19D C20D 148.3(3) . . . . ?
C24A C19A C20A C21A 1.3(5) . . . . ?
C11A C19A C20A C21A -175.8(3) . . . . ?
C24B C19B C20B C21B -1.0(5) . . . . ?
C11B C19B C20B C21B 178.6(3) . . . . ?
C24C C19C C20C C21C -0.1(5) . . . . ?
C11C C19C C20C C21C -179.2(3) . . . . ?
C24D C19D C20D C21D -0.1(5) . . . . ?
C11D C19D C20D C21D 180.0(3) . . . . ?
C19A C20A C21A C22A -0.4(5) . . . . ?
C19B C20B C21B C22B -0.9(5) . . . . ?
C19C C20C C21C C22C 0.2(6) . . . . ?
C19D C20D C21D C22D 0.2(6) . . . . ?
C20A C21A C22A C23A -0.8(5) . . . . ?
C20A C21A C22A C25A 176.3(3) . . . . ?
C20B C21B C22B C23B 2.0(5) . . . . ?
C20B C21B C22B C25B -176.5(3) . . . . ?
C20C C21C C22C C23C -0.2(5) . . . . ?
C20C C21C C22C C25C 177.7(3) . . . . ?
C20D C21D C22D C23D -0.2(5) . . . . ?
C20D C21D C22D C25D -177.5(4) . . . . ?
C21A C22A C23A C24A 1.1(5) . . . . ?
C25A C22A C23A C24A -176.0(3) . . . . ?
C21B C22B C23B C24B -1.3(5) . . . . ?
C25B C22B C23B C24B 177.2(3) . . . . ?
C21C C22C C23C C24C 0.3(5) . . . . ?
C25C C22C C23C C24C -177.6(3) . . . . ?
C21D C22D C23D C24D 0.1(5) . . . . ?
C25D C22D C23D C24D 177.4(3) . . . . ?
C22A C23A C24A C19A -0.2(5) . . . . ?
C20A C19A C24A C23A -1.0(5) . . . . ?
C11A C19A C24A C23A 176.1(3) . . . . ?
C20B C19B C24B C23B 1.7(5) . . . . ?
C11B C19B C24B C23B -177.9(3) . . . . ?
C22B C23B C24B C19B -0.6(5) . . . . ?
C22C C23C C24C C19C -0.3(6) . . . . ?
C20C C19C C24C C23C 0.2(6) . . . . ?
C11C C19C C24C C23C 179.3(3) . . . . ?
C22D C23D C24D C19D -0.1(6) . . . . ?
C20D C19D C24D C23D 0.0(5) . . . . ?
C11D C19D C24D C23D 180.0(3) . . . . ?
C23A C22A C25A C26A 143.2(3) . . . . ?
C21A C22A C25A C26A -33.8(5) . . . . ?
C23A C22A C25A C30A -34.3(5) . . . . ?
C21A C22A C25A C30A 148.6(3) . . . . ?
C23B C22B C25B C30B -30.4(5) . . . . ?
C21B C22B C25B C30B 148.1(4) . . . . ?
C23B C22B C25B C26B 151.3(4) . . . . ?
C21B C22B C25B C26B -30.3(5) . . . . ?
C21C C22C C25C C26C -34.5(5) . . . . ?
C23C C22C C25C C26C 143.4(4) . . . . ?
C21C C22C C25C C30C 146.0(4) . . . . ?
C23C C22C C25C C30C -36.2(5) . . . . ?
C23D C22D C25D C30D -35.6(5) . . . . ?
C21D C22D C25D C30D 141.6(4) . . . . ?
C23D C22D C25D C26D 145.3(4) . . . . ?
C21D C22D C25D C26D -37.6(5) . . . . ?
C30A C25A C26A C27A 0.9(5) . . . . ?
C22A C25A C26A C27A -176.7(3) . . . . ?
C30B C25B C26B C27B 0.7(6) . . . . ?
C22B C25B C26B C27B 179.1(3) . . . . ?
C30C C25C C26C C27C -1.7(5) . . . . ?
C22C C25C C26C C27C 178.8(3) . . . . ?
C30D C25D C26D C27D -1.7(6) . . . . ?
C22D C25D C26D C27D 177.4(4) . . . . ?
C25A C26A C27A C28A -0.2(6) . . . . ?
C25B C26B C27B C28B 0.5(6) . . . . ?
C25C C26C C27C C28C 1.0(6) . . . . ?
C25D C26D C27D C28D 0.8(7) . . . . ?
C26A C27A C28A C29A -0.8(6) . . . . ?
C26B C27B C28B C29B -1.2(7) . . . . ?
C26C C27C C28C C29C 0.6(6) . . . . ?
C26D C27D C28D C29D 0.9(7) . . . . ?
C27A C28A C29A C30A 1.0(6) . . . . ?
C27B C28B C29B C30B 0.8(7) . . . . ?
C27C C28C C29C C30C -1.5(6) . . . . ?
C27D C28D C29D C30D -1.6(7) . . . . ?
C28A C29A C30A C25A -0.3(6) . . . . ?
C26A C25A C30A C29A -0.6(5) . . . . ?
C22A C25A C30A C29A 176.9(3) . . . . ?
C28B C29B C30B C25B 0.5(7) . . . . ?
C26B C25B C30B C29B -1.2(6) . . . . ?
C22B C25B C30B C29B -179.6(4) . . . . ?
C26C C25C C30C C29C 0.7(5) . . . . ?
C22C C25C C30C C29C -179.7(3) . . . . ?
C28C C29C C30C C25C 0.8(6) . . . . ?
C28D C29D C30D C25D 0.6(7) . . . . ?
C26D C25D C30D C29D 1.0(6) . . . . ?
C22D C25D C30D C29D -178.2(4) . . . . ?
C102 C100 C101 C105 -1.6(9) . . . . ?
C101 C100 C102 C104 1.0(8) . . . . ?
C100 C102 C104 C103 -0.3(9) . . . . ?
C105 C103 C104 C102 0.3(9) . . . . ?
C100 C101 C105 C103 1.5(10) . . . . ?
C104 C103 C105 C101 -0.8(9) . . . . ?
